data_7721098
loop_
_publ_author_name
'Gutorova, Svetlana'
'Matveev, Petr I.'
'Evsiunina, Mariia V.'
'Wang, Qiushi'
'Lemport, Pavel S.'
'Kalle, Paulina'
'Koshelev, Daniil S.'
'Utochnikova, Valentina V.'
'Averin, Alexey A.'
'Poliakova, Tatiana R.'
'Gerasimov, Mikhail A.'
'Petrov, Vladimir G.'
'Ustynyuk, Yuri'
'Kalmykov, Stepan'
'Nenajdenko, Valentine'

_publ_section_title
;
 Competitive Coordination of Uranium(VI) and Thorium(IV) by Tetradentate
 Phenanthroline Ligands: Structural and Spectroscopic Investigation of
 U(VI)-Th(IV) Mixed Ion Pair Formation
;
_journal_name_full 'Dalton Transactions'
_journal_paper_doi 10.1039/D6DT00392C
_journal_year 2026
_chemical_formula_moiety '2(C30 H40 Cl2 N5 O7 U), N6 O18 Th, 2(C7 H8)'
_chemical_formula_sum 'C74 H96 Cl4 N16 O32 Th U2'
_chemical_formula_weight 2571.56
_space_group_crystal_system monoclinic
_space_group_IT_number 15
_space_group_name_Hall '-C 2yc'
_space_group_name_H-M_alt 'C 1 2/c 1'
_atom_sites_solution_hydrogens geom
_atom_sites_solution_primary dual
_audit_creation_date 2025-10-09
_audit_creation_method
;
Olex2 1.3
(compiled 2020.11.12 svn.r5f609507 for OlexSys, GUI svn.r6408)
;
_audit_update_record
;
2025-11-02 deposited with the CCDC.	2026-05-29 downloaded from the CCDC.
;
_cell_angle_alpha 90
_cell_angle_beta 93.9240(10)
_cell_angle_gamma 90
_cell_formula_units_Z 8
_cell_length_a 31.6621(12)
_cell_length_b 19.8030(8)
_cell_length_c 32.2455(11)
_cell_measurement_reflns_used 9953
_cell_measurement_temperature 100.0
_cell_measurement_theta_max 26.387
_cell_measurement_theta_min 2.191
_cell_volume 20170.7(13)
_computing_cell_refinement 'SAINT V8.40A (Bruker, 2019)'
_computing_data_collection 'APEX3 v.2017.3_0 (Bruker AXS, 2017)'
_computing_data_reduction 'SAINT V8.40A (Bruker, 2019)'
_computing_molecular_graphics 'Olex2 1.3 (Dolomanov et al., 2009)'
_computing_publication_material 'Olex2 1.3 (Dolomanov et al., 2009)'
_computing_structure_refinement 'SHELXL 2018/3 (Sheldrick, 2015)'
_computing_structure_solution 'SHELXT 2014/5 (Sheldrick, 2014)'
_diffrn_ambient_temperature 100.0
_diffrn_measured_fraction_theta_full 0.999
_diffrn_measured_fraction_theta_max 0.996
_diffrn_measurement_device_type 'Bruker D8 Venture'
_diffrn_measurement_method \w-scan
_diffrn_radiation_monochromator graphite
_diffrn_radiation_type MoK\a
_diffrn_radiation_wavelength 0.71073
_diffrn_reflns_av_R_equivalents 0.0626
_diffrn_reflns_av_unetI/netI 0.0587
_diffrn_reflns_Laue_measured_fraction_full 0.999
_diffrn_reflns_Laue_measured_fraction_max 0.996
_diffrn_reflns_limit_h_max 37
_diffrn_reflns_limit_h_min -39
_diffrn_reflns_limit_k_max 24
_diffrn_reflns_limit_k_min -24
_diffrn_reflns_limit_l_max 40
_diffrn_reflns_limit_l_min -39
_diffrn_reflns_number 83531
_diffrn_reflns_point_group_measured_fraction_full 0.999
_diffrn_reflns_point_group_measured_fraction_max 0.996
_diffrn_reflns_theta_full 25.242
_diffrn_reflns_theta_max 26.433
_diffrn_reflns_theta_min 1.722
_diffrn_source_current 1.0
_diffrn_source_power 0.05
_diffrn_source_target Mo
_diffrn_source_type 'fine-focus sealed X-ray tube'
_diffrn_source_voltage 50.0
_exptl_absorpt_coefficient_mu 4.862
_exptl_absorpt_correction_T_max 0.7454
_exptl_absorpt_correction_T_min 0.4688
_exptl_absorpt_correction_type multi-scan
_exptl_absorpt_process_details
;
SADABS-2016/2 (Bruker,2016/2) was used for absorption correction.
wR2(int) was 0.1212 before and 0.0531 after correction.
The Ratio of minimum to maximum transmission is 0.6289.
The \l/2 correction factor is Not present.
;
_exptl_crystal_colour 'light yellow'
_exptl_crystal_colour_modifier light
_exptl_crystal_colour_primary yellow
_exptl_crystal_density_diffrn 1.694
_exptl_crystal_description plate
_exptl_crystal_F_000 10000
_exptl_crystal_size_max 0.2
_exptl_crystal_size_mid 0.16
_exptl_crystal_size_min 0.05
_refine_diff_density_max 1.532
_refine_diff_density_min -1.648
_refine_diff_density_rms 0.164
_refine_ls_extinction_method none
_refine_ls_goodness_of_fit_ref 1.039
_refine_ls_hydrogen_treatment constr
_refine_ls_matrix_type full
_refine_ls_number_parameters 1164
_refine_ls_number_reflns 20699
_refine_ls_number_restraints 45
_refine_ls_restrained_S_all 1.041
_refine_ls_R_factor_all 0.0728
_refine_ls_R_factor_gt 0.0486
_refine_ls_shift/su_max 0.003
_refine_ls_shift/su_mean 0.000
_refine_ls_structure_factor_coef Fsqd
_refine_ls_weighting_details 'w=1/[\s^2^(Fo^2^)+(0.0434P)^2^+241.8942P] where P=(Fo^2^+2Fc^2^)/3'
_refine_ls_weighting_scheme calc
_refine_ls_wR_factor_gt 0.1077
_refine_ls_wR_factor_ref 0.1172
_reflns_Friedel_coverage 0.000
_reflns_number_gt 15738
_reflns_number_total 20699
_reflns_threshold_expression 'I > 2\s(I)'
_cod_data_source_file d6dt00392c2.cif
_cod_data_source_block 2575
_cod_database_code 7721098
_shelx_shelxl_version_number 2018/3
_shelx_space_group_comment
;
The symmetry employed for this shelxl refinement is uniquely defined
by the following loop, which should always be used as a source of
symmetry information in preference to the above space-group names.
They are only intended as comments.
;
_shelx_estimated_absorpt_t_max 0.793
_shelx_estimated_absorpt_t_min 0.443
_olex2_refinement_description
;
1. Fixed Uiso
 At 1.2 times of:
  All C(H) groups, All C(H,H) groups, All C(H,H,H,H) groups
 At 1.5 times of:
  All C(H,H,H) groups
2. Restrained distances
 C121-C115
 1.5 with sigma of 0.01
 C21-C22
 1.54 with sigma of 0.01
 C58-C59 = C59A-C58A = C60A-C59A = C60-C59 = C58A-C57 = C58-C57
 1.54 with sigma of 0.02
 C26A-C25 = C26-C25
 1.54 with sigma of 0.02
 C51-C50 = C51A-C50
 1.54 with sigma of 0.01
 C51-C52 = C52A-C51A
 1.54 with sigma of 0.02
 C60A-C58A
 2.5 with sigma of 0.02
3. Uiso/Uaniso restraints and constraints
C19 \\sim C20 \\sim C21 \\sim C22: within 2A with sigma of 0.01 and sigma for
terminal atoms of 0.02 within 2A
C51A \\sim C52A: within 2A with sigma of 0.01 and sigma for terminal atoms of
0.02 within 2A
C51 \\sim C52: within 2A with sigma of 0.01 and sigma for terminal atoms of
0.02 within 2A
Uanis(C60) = Uanis(C60A)
Uanis(C58A) = Uanis(C58)
Uanis(C51) = Uanis(C51A)
Uanis(C26) = Uanis(C26A)
4. Others
 Sof(H50C)=Sof(H50D)=Sof(C51A)=Sof(H51C)=Sof(H51D)=Sof(C52A)=Sof(H52D)=
 Sof(H52E)=Sof(H52F)=1-FVAR(1)
 Sof(H50A)=Sof(H50B)=Sof(C51)=Sof(H51A)=Sof(H51B)=Sof(C52)=Sof(H52A)=Sof(H52B)=
 Sof(H52C)=FVAR(1)
 Sof(H57C)=Sof(H57D)=Sof(C58)=Sof(H58A)=Sof(H58B)=Sof(C59)=Sof(H59A)=Sof(H59B)=
 Sof(C60)=Sof(H60A)=Sof(H60B)=Sof(H60C)=1-FVAR(2)
 Sof(H57A)=Sof(H57B)=Sof(C58A)=Sof(H58C)=Sof(H58D)=Sof(C59A)=Sof(H59C)=
 Sof(H59D)=Sof(C60A)=Sof(H60D)=Sof(H60E)=Sof(H60F)=FVAR(2)
 Sof(H25C)=Sof(H25D)=Sof(C26A)=Sof(H26D)=Sof(H26E)=Sof(H26F)=1-FVAR(3)
 Sof(H25A)=Sof(H25B)=Sof(C26)=Sof(H26A)=Sof(H26B)=Sof(H26C)=FVAR(3)
 Fixed Sof: C108(0.5) C109(0.5) H109(0.5) C110(0.5) H110(0.5) C111(0.5)
 H111(0.5) C112(0.5) H112(0.5) C113(0.5) H113(0.5) C114(0.5) H11A(0.5)
 H11B(0.5) H11C(0.5) C115(0.5) C120(0.5) H120(0.5) C119(0.5) H119(0.5)
 C118(0.5) H118(0.5) C117(0.5) H117(0.5) C116(0.5) H116(0.5) C121(0.5)
 H12A(0.5) H12B(0.5) H12C(0.5)
5.a Secondary CH2 refined with riding coordinates:
 C15(H15A,H15B), C16(H16A,H16B), C17(H17A,H17B), C19(H19A,H19B), C20(H20A,
 H20B), C21(H21A,H21B), C23(H23A,H23B), C24(H24A,H24B), C25(H25A,H25B),
 C25(H25C,H25D), C27(H27A,H27B), C28(H28A,H28B), C29(H29A,H29B), C45(H45A,H45B),
  C46(H46A,H46B), C47(H47A,H47B), C49(H49A,H49B), C50(H50C,H50D), C50(H50A,
 H50B), C51(H51A,H51B), C51A(H51C,H51D), C53(H53A,H53B), C54(H54A,H54B),
 C55(H55A,H55B), C57(H57A,H57B), C57(H57C,H57D), C58(H58A,H58B), C58A(H58C,
 H58D), C59(H59A,H59B), C59A(H59C,H59D)
5.b Me refined with riding coordinates:
 C60A(H60D,H60E,H60F), C121(H12A,H12B,H12C)
5.c Aromatic/amide H refined with riding coordinates:
 C3(H3), C7(H7), C8(H8), C12(H12), C33(H33), C37(H37), C38(H38), C42(H42),
 C102(H102), C103(H103), C104(H104), C105(H105), C106(H106), C109(H109),
 C110(H110), C111(H111), C112(H112), C113(H113), C120(H120), C119(H119),
 C118(H118), C117(H117), C116(H116)
5.d Fitted hexagon refined as free rotating group:
 C101(C102,C103,C104,C105,C106), C108(C109,C110,C111,C112,C113), C115(C120,
 C119,C118,C117,C116)
5.e Idealised Me refined as rotating group:
 C18(H18A,H18B,H18C), C22(H22A,H22B,H22C), C26(H26A,H26B,H26C), C26A(H26D,H26E,
 H26F), C30(H30A,H30B,H30C), C48(H48A,H48B,H48C), C52(H52A,H52B,H52C),
 C52A(H52D,H52E,H52F), C56(H56A,H56B,H56C), C60(H60A,H60B,H60C), C107(H10A,H10B,
 H10C), C114(H11A,H11B,H11C)
;
_olex2_submission_special_instructions 'No special instructions were received'

loop_
_space_group_symop_operation_xyz
'x, y, z'
'-x, y, -z+1/2'
'x+1/2, y+1/2, z'
'-x+1/2, y+1/2, -z+1/2'
'-x, -y, -z'
'x, -y, z-1/2'
'-x+1/2, -y+1/2, -z'
'x+1/2, -y+1/2, z-1/2'

loop_
_atom_site_label
_atom_site_type_symbol
_atom_site_fract_x
_atom_site_fract_y
_atom_site_fract_z
_atom_site_U_iso_or_equiv
_atom_site_adp_type
_atom_site_occupancy
_atom_site_site_symmetry_order
_atom_site_calc_flag
_atom_site_refinement_flags_posn
_atom_site_refinement_flags_adp
_atom_site_refinement_flags_occupancy
_atom_site_disorder_assembly
_atom_site_disorder_group
U1 U 0.71952(2) 0.62509(2) 0.63805(2) 0.02429(7) Uani 1 1 d . . . . .
U2 U 0.58203(2) 0.48746(2) 0.55413(2) 0.02548(7) Uani 1 1 d . . . . .
Th1 Th 0.69661(2) 0.62433(2) 0.84502(2) 0.02774(7) Uani 1 1 d . . . . .
O101 O 0.67250(18) 0.5907(3) 0.91664(16) 0.0416(14) Uani 1 1 d . . . . .
O102 O 0.67043(19) 0.5115(3) 0.87073(17) 0.0447(15) Uani 1 1 d . . . . .
O103 O 0.6541(2) 0.4884(3) 0.93330(18) 0.0546(17) Uani 1 1 d . . . . .
O104 O 0.77657(19) 0.6307(3) 0.84425(17) 0.0417(14) Uani 1 1 d . . . . .
O105 O 0.75357(18) 0.5610(3) 0.88938(17) 0.0437(14) Uani 1 1 d . . . . .
O106 O 0.82191(19) 0.5771(3) 0.88700(19) 0.0529(17) Uani 1 1 d . . . . .
O107 O 0.72542(19) 0.5245(3) 0.80690(16) 0.0391(14) Uani 1 1 d . . . . .
O108 O 0.66141(18) 0.5514(3) 0.78586(16) 0.0387(13) Uani 1 1 d . . . . .
O109 O 0.6943(2) 0.4717(3) 0.75471(18) 0.0581(19) Uani 1 1 d . . . . .
O110 O 0.72180(18) 0.7358(3) 0.81582(16) 0.0378(13) Uani 1 1 d . . . . .
O111 O 0.71699(18) 0.6538(3) 0.77202(16) 0.0382(13) Uani 1 1 d . . . . .
O112 O 0.7323(2) 0.7550(3) 0.75105(17) 0.0461(15) Uani 1 1 d . . . . .
O113 O 0.61637(19) 0.6242(3) 0.84739(17) 0.0438(14) Uani 1 1 d . . . . .
O114 O 0.63891(19) 0.6919(3) 0.80117(18) 0.0441(14) Uani 1 1 d . . . . .
O115 O 0.5716(2) 0.6921(4) 0.8127(2) 0.0609(19) Uani 1 1 d . . . . .
O116 O 0.73157(19) 0.6983(3) 0.90372(17) 0.0451(15) Uani 1 1 d . . . . .
O117 O 0.66774(19) 0.7238(3) 0.88440(18) 0.0448(15) Uani 1 1 d . . . . .
O118 O 0.7000(2) 0.7761(4) 0.9368(2) 0.066(2) Uani 1 1 d . . . . .
N101 N 0.6663(2) 0.5278(4) 0.9080(2) 0.0424(18) Uani 1 1 d . . . . .
N102 N 0.7855(2) 0.5894(4) 0.8745(2) 0.0407(17) Uani 1 1 d . . . . .
N103 N 0.6934(2) 0.5140(3) 0.7813(2) 0.0393(17) Uani 1 1 d . . . . .
N104 N 0.7239(2) 0.7167(3) 0.7785(2) 0.0337(15) Uani 1 1 d . . . . .
N105 N 0.6075(2) 0.6697(4) 0.8201(2) 0.0431(17) Uani 1 1 d . . . . .
N106 N 0.7000(2) 0.7332(4) 0.9095(2) 0.0437(18) Uani 1 1 d . . . . .
Cl1 Cl 0.55071(7) 0.42650(12) 0.70358(9) 0.0616(7) Uani 1 1 d . . . . .
Cl2 Cl 0.55564(7) 0.80528(12) 0.72939(8) 0.0534(6) Uani 1 1 d . . . . .
Cl3 Cl 0.52532(8) 0.80455(12) 0.46391(8) 0.0604(7) Uani 1 1 d . . . . .
Cl4 Cl 0.74979(7) 0.67171(10) 0.47078(7) 0.0408(5) Uani 1 1 d . . . . .
O1 O 0.72129(16) 0.5053(2) 0.63116(15) 0.0307(12) Uani 1 1 d . . . . .
O2 O 0.72190(16) 0.7436(2) 0.64171(15) 0.0306(12) Uani 1 1 d . . . . .
O3 O 0.75458(16) 0.6193(3) 0.68222(15) 0.0334(12) Uani 1 1 d . . . . .
O4 O 0.68345(16) 0.6306(2) 0.59429(15) 0.0288(11) Uani 1 1 d . . . . .
O5 O 0.77367(17) 0.5738(2) 0.59431(15) 0.0323(12) Uani 1 1 d . . . . .
O6 O 0.77402(17) 0.6820(2) 0.59593(16) 0.0339(12) Uani 1 1 d . . . . .
O7 O 0.81768(19) 0.6284(3) 0.55767(18) 0.0450(15) Uani 1 1 d . . . . .
O8 O 0.50954(16) 0.5213(3) 0.54634(16) 0.0330(12) Uani 1 1 d . . . . .
O9 O 0.65308(15) 0.4496(2) 0.56519(15) 0.0271(11) Uani 1 1 d . . . . .
O10 O 0.58633(16) 0.5333(2) 0.60128(15) 0.0288(11) Uani 1 1 d . . . . .
O11 O 0.57791(17) 0.4437(3) 0.50676(16) 0.0344(12) Uani 1 1 d . . . . .
O12 O 0.52860(18) 0.4056(3) 0.5781(2) 0.0458(15) Uani 1 1 d . . . . .
O13 O 0.59297(17) 0.3789(3) 0.59346(17) 0.0349(12) Uani 1 1 d . . . . .
O14 O 0.5436(2) 0.3091(3) 0.6084(3) 0.071(2) Uani 1 1 d . . . . .
N1 N 0.66219(19) 0.5542(3) 0.67297(17) 0.0259(13) Uani 1 1 d . . . . .
N2 N 0.66262(19) 0.6881(3) 0.67989(18) 0.0280(14) Uani 1 1 d . . . . .
N3 N 0.7183(2) 0.4017(3) 0.65956(18) 0.0277(14) Uani 1 1 d . . . . .
N4 N 0.71978(19) 0.8436(3) 0.67437(18) 0.0286(14) Uani 1 1 d . . . . .
N5 N 0.7902(2) 0.6284(3) 0.5816(2) 0.0331(15) Uani 1 1 d . . . . .
N6 N 0.56492(19) 0.6059(3) 0.52181(18) 0.0280(14) Uani 1 1 d . . . . .
N7 N 0.64163(19) 0.5562(3) 0.52117(16) 0.0237(13) Uani 1 1 d . . . . .
N8 N 0.4692(2) 0.6027(3) 0.5716(2) 0.0329(15) Uani 1 1 d . . . . .
N9 N 0.70751(19) 0.4125(3) 0.53019(18) 0.0269(13) Uani 1 1 d . . . . .
N10 N 0.5545(2) 0.3628(3) 0.5939(3) 0.0470(19) Uani 1 1 d . . . . .
C1 C 0.7023(2) 0.4629(3) 0.6522(2) 0.0282(16) Uani 1 1 d . . . . .
C2 C 0.6621(2) 0.4871(4) 0.6691(2) 0.0276(16) Uani 1 1 d . . . . .
C3 C 0.6280(2) 0.4461(4) 0.6776(2) 0.0310(17) Uani 1 1 d . . . . .
H3 H 0.628471 0.398852 0.672632 0.037 Uiso 1 1 calc R U . . .
C4 C 0.5936(3) 0.4769(4) 0.6934(2) 0.0368(19) Uani 1 1 d . . . . .
C5 C 0.5925(2) 0.5467(4) 0.7008(2) 0.0324(17) Uani 1 1 d . . . . .
C6 C 0.6281(2) 0.5833(4) 0.6891(2) 0.0290(17) Uani 1 1 d . . . . .
C7 C 0.5583(3) 0.5821(4) 0.7169(3) 0.039(2) Uani 1 1 d . . . . .
H7 H 0.534487 0.557457 0.725037 0.047 Uiso 1 1 calc R U . . .
C8 C 0.5586(3) 0.6489(5) 0.7209(3) 0.045(2) Uani 1 1 d . . . . .
H8 H 0.535073 0.671120 0.731495 0.054 Uiso 1 1 calc R U . . .
C9 C 0.5946(3) 0.6882(4) 0.7092(2) 0.0314(17) Uani 1 1 d . . . . .
C10 C 0.6287(2) 0.6559(4) 0.6932(2) 0.0284(16) Uani 1 1 d . . . . .
C11 C 0.5972(3) 0.7589(4) 0.7114(2) 0.0365(18) Uani 1 1 d . . . . .
C12 C 0.6312(3) 0.7919(4) 0.6978(2) 0.0352(18) Uani 1 1 d . . . . .
H12 H 0.632398 0.839827 0.698586 0.042 Uiso 1 1 calc R U . . .
C13 C 0.6641(2) 0.7556(3) 0.6828(2) 0.0269(16) Uani 1 1 d . . . . .
C14 C 0.7031(2) 0.7830(3) 0.6661(2) 0.0277(16) Uani 1 1 d . . . . .
C15 C 0.7025(3) 0.3515(4) 0.6888(2) 0.0307(17) Uani 1 1 d . . . . .
H15A H 0.684379 0.374791 0.708133 0.037 Uiso 1 1 calc R U . . .
H15B H 0.726922 0.331934 0.705478 0.037 Uiso 1 1 calc R U . . .
C16 C 0.6774(3) 0.2949(4) 0.6672(2) 0.0360(19) Uani 1 1 d . . . . .
H16A H 0.696605 0.266349 0.651730 0.043 Uiso 1 1 calc R U . . .
H16B H 0.655771 0.314248 0.647010 0.043 Uiso 1 1 calc R U . . .
C17 C 0.6558(3) 0.2517(4) 0.6986(3) 0.048(2) Uani 1 1 d . . . . .
H17A H 0.677687 0.227834 0.716479 0.057 Uiso 1 1 calc R U . . .
H17B H 0.639808 0.281319 0.716601 0.057 Uiso 1 1 calc R U . . .
C18 C 0.6265(3) 0.2012(5) 0.6783(4) 0.066(3) Uani 1 1 d . . . . .
H18A H 0.605396 0.224318 0.659698 0.099 Uiso 1 1 calc R U . . .
H18B H 0.612076 0.176508 0.699620 0.099 Uiso 1 1 calc R U . . .
H18C H 0.642523 0.169332 0.662244 0.099 Uiso 1 1 calc R U . . .
C19 C 0.7591(2) 0.3858(4) 0.6415(3) 0.0353(18) Uani 1 1 d . U . . .
H19A H 0.760158 0.408931 0.614389 0.042 Uiso 1 1 calc R U . . .
H19B H 0.760805 0.336563 0.636556 0.042 Uiso 1 1 calc R U . . .
C20 C 0.7969(3) 0.4076(4) 0.6699(3) 0.047(2) Uani 1 1 d . U . . .
H20A H 0.797270 0.382360 0.696419 0.057 Uiso 1 1 calc R U . . .
H20B H 0.794813 0.456385 0.676140 0.057 Uiso 1 1 calc R U . . .
C21 C 0.8380(3) 0.3933(6) 0.6480(4) 0.075(3) Uani 1 1 d D U . . .
H21A H 0.838076 0.345440 0.639217 0.090 Uiso 1 1 calc R U . . .
H21B H 0.838155 0.421581 0.622709 0.090 Uiso 1 1 calc R U . . .
C22 C 0.8777(4) 0.4073(9) 0.6751(5) 0.132(5) Uani 1 1 d D U . . .
H22A H 0.902507 0.395702 0.659957 0.197 Uiso 1 1 calc R U . . .
H22B H 0.877665 0.379920 0.700441 0.197 Uiso 1 1 calc R U . . .
H22C H 0.878778 0.455240 0.682566 0.197 Uiso 1 1 calc R U . . .
C23 C 0.7049(3) 0.8929(4) 0.7041(2) 0.0370(19) Uani 1 1 d . . . . .
H23A H 0.729554 0.913627 0.719755 0.044 Uiso 1 1 calc R U . . .
H23B H 0.687835 0.869288 0.724332 0.044 Uiso 1 1 calc R U . . .
C24 C 0.6782(3) 0.9478(4) 0.6825(3) 0.050(2) Uani 1 1 d . . . . .
H24A H 0.696370 0.974395 0.664719 0.060 Uiso 1 1 calc R U . . .
H24B H 0.655755 0.926392 0.664124 0.060 Uiso 1 1 calc R U . . .
C25 C 0.6579(4) 0.9953(5) 0.7118(4) 0.078(4) Uani 1 1 d D . . . .
H25A H 0.639357 1.026878 0.695105 0.093 Uiso 0.751(16) 1 calc R U P A 1
H25B H 0.639556 0.968565 0.729301 0.093 Uiso 0.751(16) 1 calc R U P A 1
H25C H 0.680652 1.009835 0.732409 0.093 Uiso 0.249(16) 1 calc R U P A 2
H25D H 0.649510 1.035874 0.695250 0.093 Uiso 0.249(16) 1 calc R U P A 2
C26 C 0.6873(6) 1.0350(8) 0.7392(5) 0.099(6) Uani 0.751(16) 1 d D . P A 1
H26A H 0.707583 1.004731 0.753980 0.149 Uiso 0.751(16) 1 calc R U P A 1
H26B H 0.671365 1.059813 0.759293 0.149 Uiso 0.751(16) 1 calc R U P A 1
H26C H 0.702494 1.067115 0.722486 0.149 Uiso 0.751(16) 1 calc R U P A 1
C26A C 0.6209(14) 0.978(2) 0.7360(15) 0.099(6) Uani 0.249(16) 1 d D . P A 2
H26D H 0.602483 0.946082 0.720025 0.149 Uiso 0.249(16) 1 calc R U P A 2
H26E H 0.604906 1.019095 0.741329 0.149 Uiso 0.249(16) 1 calc R U P A 2
H26F H 0.630864 0.957293 0.762463 0.149 Uiso 0.249(16) 1 calc R U P A 2
C27 C 0.7610(2) 0.8594(4) 0.6577(2) 0.0323(17) Uani 1 1 d . . . . .
H27A H 0.764540 0.908962 0.656122 0.039 Uiso 1 1 calc R U . . .
H27B H 0.761639 0.840921 0.629184 0.039 Uiso 1 1 calc R U . . .
C28 C 0.7971(3) 0.8296(4) 0.6849(3) 0.0386(19) Uani 1 1 d . . . . .
H28A H 0.794394 0.779775 0.684646 0.046 Uiso 1 1 calc R U . . .
H28B H 0.794608 0.844974 0.713865 0.046 Uiso 1 1 calc R U . . .
C29 C 0.8407(3) 0.8482(5) 0.6719(3) 0.045(2) Uani 1 1 d . . . . .
H29A H 0.843684 0.897970 0.672394 0.054 Uiso 1 1 calc R U . . .
H29B H 0.862345 0.829155 0.692136 0.054 Uiso 1 1 calc R U . . .
C30 C 0.8486(4) 0.8229(6) 0.6291(4) 0.077(3) Uani 1 1 d . . . . .
H30A H 0.828052 0.843242 0.608699 0.115 Uiso 1 1 calc R U . . .
H30B H 0.845547 0.773614 0.628337 0.115 Uiso 1 1 calc R U . . .
H30C H 0.877323 0.835185 0.622449 0.115 Uiso 1 1 calc R U . . .
C31 C 0.4994(2) 0.5826(4) 0.5483(2) 0.0294(17) Uani 1 1 d . . . . .
C32 C 0.5256(2) 0.6298(4) 0.5248(2) 0.0303(17) Uani 1 1 d . . . . .
C33 C 0.5127(3) 0.6908(4) 0.5057(2) 0.040(2) Uani 1 1 d . . . . .
H33 H 0.484212 0.705505 0.506204 0.048 Uiso 1 1 calc R U . . .
C34 C 0.5411(3) 0.7284(4) 0.4866(2) 0.039(2) Uani 1 1 d . . . . .
C35 C 0.5841(3) 0.7082(4) 0.4853(2) 0.0332(18) Uani 1 1 d . . . . .
C36 C 0.5929(2) 0.6442(4) 0.5037(2) 0.0275(16) Uani 1 1 d . . . . .
C37 C 0.6171(3) 0.7457(4) 0.4688(2) 0.039(2) Uani 1 1 d . . . . .
H37 H 0.611032 0.788597 0.456569 0.047 Uiso 1 1 calc R U . . .
C38 C 0.6569(3) 0.7214(4) 0.4701(2) 0.0370(19) Uani 1 1 d . . . . .
H38 H 0.678614 0.748019 0.459281 0.044 Uiso 1 1 calc R U . . .
C39 C 0.6672(3) 0.6570(4) 0.4872(2) 0.0322(17) Uani 1 1 d . . . . .
C40 C 0.6353(2) 0.6179(3) 0.5038(2) 0.0257(15) Uani 1 1 d . . . . .
C41 C 0.7080(2) 0.6290(4) 0.4900(2) 0.0311(17) Uani 1 1 d . . . . .
C42 C 0.7151(2) 0.5662(3) 0.5073(2) 0.0268(16) Uani 1 1 d . . . . .
H42 H 0.742812 0.547499 0.509425 0.032 Uiso 1 1 calc R U . . .
C43 C 0.6808(2) 0.5298(3) 0.5218(2) 0.0241(15) Uani 1 1 d . . . . .
C44 C 0.6816(2) 0.4607(3) 0.5405(2) 0.0244(15) Uani 1 1 d . . . . .
C45 C 0.4601(3) 0.6731(4) 0.5824(2) 0.0340(18) Uani 1 1 d . . . . .
H45A H 0.484196 0.701625 0.575178 0.041 Uiso 1 1 calc R U . . .
H45B H 0.458132 0.676108 0.612858 0.041 Uiso 1 1 calc R U . . .
C46 C 0.4195(3) 0.7023(4) 0.5611(3) 0.042(2) Uani 1 1 d . . . . .
H46A H 0.394825 0.676201 0.569461 0.050 Uiso 1 1 calc R U . . .
H46B H 0.420514 0.698321 0.530536 0.050 Uiso 1 1 calc R U . . .
C47 C 0.4143(3) 0.7768(4) 0.5729(3) 0.047(2) Uani 1 1 d . . . . .
H47A H 0.385062 0.791268 0.564303 0.056 Uiso 1 1 calc R U . . .
H47B H 0.418240 0.781199 0.603456 0.056 Uiso 1 1 calc R U . . .
C48 C 0.4453(3) 0.8240(5) 0.5531(4) 0.068(3) Uani 1 1 d . . . . .
H48A H 0.440633 0.821833 0.522743 0.102 Uiso 1 1 calc R U . . .
H48B H 0.474356 0.810129 0.561342 0.102 Uiso 1 1 calc R U . . .
H48C H 0.440759 0.870370 0.562432 0.102 Uiso 1 1 calc R U . . .
C49 C 0.4459(3) 0.5501(4) 0.5936(3) 0.042(2) Uani 1 1 d . . . . .
H49A H 0.444025 0.508572 0.576472 0.051 Uiso 1 1 calc R U . . .
H49B H 0.416680 0.565991 0.597061 0.051 Uiso 1 1 calc R U . . .
C50 C 0.4671(3) 0.5335(5) 0.6359(3) 0.056(3) Uani 1 1 d D . . . .
H50C H 0.464915 0.571218 0.655731 0.067 Uiso 0.411(16) 1 calc R U P B 2
H50D H 0.497139 0.520868 0.634123 0.067 Uiso 0.411(16) 1 calc R U P B 2
H50A H 0.472723 0.576923 0.650363 0.067 Uiso 0.589(16) 1 calc R U P B 1
H50B H 0.494942 0.513421 0.631049 0.067 Uiso 0.589(16) 1 calc R U P B 1
C51 C 0.4461(7) 0.4872(8) 0.6662(5) 0.062(5) Uani 0.589(16) 1 d D U P B 1
H51A H 0.463009 0.485564 0.693194 0.074 Uiso 0.589(16) 1 calc R U P B 1
H51B H 0.417315 0.503645 0.671123 0.074 Uiso 0.589(16) 1 calc R U P B 1
C51A C 0.4396(10) 0.4722(13) 0.6472(7) 0.062(5) Uani 0.411(16) 1 d D U P B 2
H51C H 0.410251 0.478928 0.635360 0.074 Uiso 0.411(16) 1 calc R U P B 2
H51D H 0.450840 0.430783 0.634810 0.074 Uiso 0.411(16) 1 calc R U P B 2
C52 C 0.4439(5) 0.4188(8) 0.6466(6) 0.064(5) Uani 0.589(16) 1 d D U P B 1
H52A H 0.427812 0.421472 0.619574 0.096 Uiso 0.589(16) 1 calc R U P B 1
H52B H 0.429808 0.387344 0.664652 0.096 Uiso 0.589(16) 1 calc R U P B 1
H52C H 0.472604 0.402635 0.642681 0.096 Uiso 0.589(16) 1 calc R U P B 1
C52A C 0.4393(8) 0.4629(14) 0.6948(7) 0.065(7) Uani 0.411(16) 1 d D U P B 2
H52D H 0.440351 0.414685 0.701504 0.097 Uiso 0.411(16) 1 calc R U P B 2
H52E H 0.413339 0.482601 0.704512 0.097 Uiso 0.411(16) 1 calc R U P B 2
H52F H 0.463963 0.485645 0.708474 0.097 Uiso 0.411(16) 1 calc R U P B 2
C53 C 0.7409(2) 0.4187(4) 0.5009(2) 0.0286(16) Uani 1 1 d . . . . .
H53A H 0.733303 0.455243 0.480765 0.034 Uiso 1 1 calc R U . . .
H53B H 0.742689 0.376022 0.485083 0.034 Uiso 1 1 calc R U . . .
C54 C 0.7836(2) 0.4339(4) 0.5229(2) 0.0293(16) Uani 1 1 d . . . . .
H54A H 0.793775 0.393621 0.538744 0.035 Uiso 1 1 calc R U . . .
H54B H 0.780541 0.471240 0.542891 0.035 Uiso 1 1 calc R U . . .
C55 C 0.8162(3) 0.4537(4) 0.4924(3) 0.043(2) Uani 1 1 d . . . . .
H55A H 0.806452 0.494754 0.477011 0.051 Uiso 1 1 calc R U . . .
H55B H 0.818790 0.416918 0.471896 0.051 Uiso 1 1 calc R U . . .
C56 C 0.8596(3) 0.4673(5) 0.5146(3) 0.056(3) Uani 1 1 d . . . . .
H56A H 0.880055 0.477679 0.494035 0.084 Uiso 1 1 calc R U . . .
H56B H 0.868977 0.427206 0.530499 0.084 Uiso 1 1 calc R U . . .
H56C H 0.857557 0.505696 0.533527 0.084 Uiso 1 1 calc R U . . .
C57 C 0.7011(3) 0.3447(4) 0.5476(2) 0.0366(19) Uani 1 1 d D . . . .
H57A H 0.698377 0.349828 0.577887 0.044 Uiso 0.473(15) 1 calc R U P C 1
H57B H 0.727017 0.317977 0.544142 0.044 Uiso 0.473(15) 1 calc R U P C 1
H57C H 0.687974 0.348146 0.574566 0.044 Uiso 0.527(15) 1 calc R U P C 2
H57D H 0.728474 0.320803 0.552140 0.044 Uiso 0.527(15) 1 calc R U P C 2
C58 C 0.6636(6) 0.3041(9) 0.5299(6) 0.034(4) Uani 0.527(15) 1 d D . P C 1
H58A H 0.665753 0.296783 0.499776 0.041 Uiso 0.527(15) 1 calc R U P C 1
H58B H 0.636944 0.328625 0.533917 0.041 Uiso 0.527(15) 1 calc R U P C 1
C58A C 0.6716(7) 0.3068(10) 0.5156(6) 0.034(4) Uani 0.473(15) 1 d D . P C 2
H58C H 0.643721 0.329706 0.513770 0.041 Uiso 0.473(15) 1 calc R U P C 2
H58D H 0.683386 0.310799 0.488061 0.041 Uiso 0.473(15) 1 calc R U P C 2
C59 C 0.6637(6) 0.2354(8) 0.5528(6) 0.043(5) Uani 0.527(15) 1 d D . P C 1
H59A H 0.687944 0.207826 0.545026 0.052 Uiso 0.527(15) 1 calc R U P C 1
H59B H 0.666516 0.242856 0.583250 0.052 Uiso 0.527(15) 1 calc R U P C 1
C59A C 0.6646(6) 0.2319(7) 0.5246(7) 0.038(5) Uani 0.473(15) 1 d D . P C 2
H59C H 0.649824 0.210485 0.499907 0.046 Uiso 0.473(15) 1 calc R U P C 2
H59D H 0.692358 0.209383 0.529776 0.046 Uiso 0.473(15) 1 calc R U P C 2
C60 C 0.6229(6) 0.1991(10) 0.5411(7) 0.060(5) Uani 0.527(15) 1 d D . P C 1
H60A H 0.617014 0.201168 0.510877 0.091 Uiso 0.527(15) 1 calc R U P C 1
H60B H 0.599784 0.220641 0.554832 0.091 Uiso 0.527(15) 1 calc R U P C 1
H60C H 0.625455 0.151827 0.549869 0.091 Uiso 0.527(15) 1 calc R U P C 1
C60A C 0.6387(9) 0.2220(12) 0.5618(7) 0.060(5) Uani 0.473(15) 1 d D . P C 2
H60D H 0.634851 0.173559 0.566610 0.091 Uiso 0.473(15) 1 calc R U P C 2
H60E H 0.653494 0.242391 0.586373 0.091 Uiso 0.473(15) 1 calc R U P C 2
H60F H 0.610986 0.243493 0.556523 0.091 Uiso 0.473(15) 1 calc R U P C 2
C101 C 0.6155(2) 0.8405(3) 0.58278(19) 0.051(2) Uani 1 1 d G . . . .
C102 C 0.5788(2) 0.8631(3) 0.5995(2) 0.073(3) Uani 1 1 d G . . . .
H102 H 0.572676 0.910085 0.600037 0.088 Uiso 1 1 calc R U . . .
C103 C 0.55096(18) 0.8171(5) 0.6154(2) 0.083(4) Uani 1 1 d G . . . .
H103 H 0.525843 0.832602 0.626842 0.099 Uiso 1 1 calc R U . . .
C104 C 0.5599(2) 0.7484(5) 0.6146(2) 0.086(4) Uani 1 1 d G . . . .
H104 H 0.540884 0.716963 0.625504 0.103 Uiso 1 1 calc R U . . .
C105 C 0.5967(3) 0.7258(3) 0.5979(2) 0.068(3) Uani 1 1 d G . . . .
H105 H 0.602757 0.678806 0.597362 0.082 Uiso 1 1 calc R U . . .
C106 C 0.6245(2) 0.7718(3) 0.58198(18) 0.052(3) Uani 1 1 d G . . . .
H106 H 0.649590 0.756288 0.570557 0.063 Uiso 1 1 calc R U . . .
C107 C 0.6470(4) 0.8877(7) 0.5662(4) 0.090(4) Uani 1 1 d . . . . .
H10A H 0.674864 0.879887 0.580493 0.135 Uiso 1 1 calc R U . . .
H10B H 0.638201 0.934402 0.570795 0.135 Uiso 1 1 calc R U . . .
H10C H 0.648567 0.879860 0.536306 0.135 Uiso 1 1 calc R U . . .
C108 C 0.9414(3) 0.6971(7) 0.6740(4) 0.079(7) Uiso 0.5 1 d G . P . .
C109 C 0.9344(4) 0.6549(7) 0.6398(4) 0.067(6) Uiso 0.5 1 d G . P . .
H109 H 0.955014 0.651468 0.619829 0.080 Uiso 0.5 1 calc R U P . .
C110 C 0.8971(4) 0.6178(6) 0.6347(3) 0.076(7) Uiso 0.5 1 d G . P . .
H110 H 0.892295 0.588977 0.611316 0.092 Uiso 0.5 1 calc R U P . .
C111 C 0.8669(3) 0.6229(6) 0.6639(4) 0.049(4) Uiso 0.5 1 d G . P . .
H111 H 0.841452 0.597517 0.660415 0.059 Uiso 0.5 1 calc R U P . .
C112 C 0.8740(3) 0.6651(6) 0.6981(3) 0.041(4) Uiso 0.5 1 d G . P . .
H112 H 0.853326 0.668550 0.718027 0.049 Uiso 0.5 1 calc R U P . .
C113 C 0.9112(4) 0.7022(6) 0.7032(3) 0.049(5) Uiso 0.5 1 d G . P . .
H113 H 0.916044 0.731043 0.726540 0.059 Uiso 0.5 1 calc R U P . .
C114 C 0.9809(9) 0.7363(15) 0.6857(9) 0.109(10) Uiso 0.5 1 d . . P . .
H11A H 0.997765 0.712220 0.707675 0.164 Uiso 0.5 1 calc R U P . .
H11B H 0.973345 0.781075 0.695899 0.164 Uiso 0.5 1 calc R U P . .
H11C H 0.997524 0.741359 0.661369 0.164 Uiso 0.5 1 calc R U P . .
C115 C 0.5080(5) 1.0134(8) 0.6455(4) 0.083(7) Uiso 0.5 1 d DG . P . .
C120 C 0.5456(5) 1.0496(8) 0.6447(4) 0.086(8) Uiso 0.5 1 d G . P . .
H120 H 0.561281 1.060633 0.669958 0.104 Uiso 0.5 1 calc R U P . .
C119 C 0.5602(4) 1.0695(7) 0.6069(4) 0.069(6) Uiso 0.5 1 d G . P . .
H119 H 0.585892 1.094225 0.606349 0.083 Uiso 0.5 1 calc R U P . .
C118 C 0.5373(4) 1.0533(7) 0.5700(3) 0.053(5) Uiso 0.5 1 d G . P . .
H118 H 0.547272 1.066944 0.544137 0.064 Uiso 0.5 1 calc R U P . .
C117 C 0.4997(4) 1.0171(7) 0.5708(4) 0.067(6) Uiso 0.5 1 d G . P . .
H117 H 0.484042 1.006070 0.545534 0.081 Uiso 0.5 1 calc R U P . .
C116 C 0.4851(4) 0.9972(7) 0.6086(5) 0.082(7) Uiso 0.5 1 d G . P . .
H116 H 0.459431 0.972477 0.609143 0.098 Uiso 0.5 1 calc R U P . .
C121 C 0.4956(13) 0.992(2) 0.6882(7) 0.176(17) Uiso 0.5 1 d D . P . .
H12A H 0.468864 0.966669 0.685327 0.264 Uiso 0.5 1 calc R U P . .
H12B H 0.517792 0.962563 0.701240 0.264 Uiso 0.5 1 calc R U P . .
H12C H 0.492219 1.031631 0.705551 0.264 Uiso 0.5 1 calc R U P . .

loop_
_atom_site_aniso_label
_atom_site_aniso_U_11
_atom_site_aniso_U_22
_atom_site_aniso_U_33
_atom_site_aniso_U_23
_atom_site_aniso_U_13
_atom_site_aniso_U_12
U1 0.03482(16) 0.01753(13) 0.02041(14) -0.00056(10) 0.00122(11) -0.00370(11)
U2 0.02973(15) 0.02007(13) 0.02627(14) -0.00202(11) -0.00077(11) 0.00236(11)
Th1 0.03430(16) 0.02334(14) 0.02569(14) -0.00209(11) 0.00277(11) -0.00571(11)
O101 0.043(3) 0.053(4) 0.029(3) -0.001(3) 0.001(3) -0.004(3)
O102 0.062(4) 0.044(3) 0.027(3) 0.006(3) 0.002(3) -0.013(3)
O103 0.062(4) 0.064(4) 0.038(3) 0.026(3) 0.003(3) -0.005(3)
O104 0.052(4) 0.045(3) 0.029(3) 0.003(3) 0.002(3) -0.003(3)
O105 0.043(4) 0.049(4) 0.039(3) 0.003(3) 0.001(3) -0.009(3)
O106 0.035(4) 0.072(5) 0.050(4) 0.000(3) -0.002(3) 0.000(3)
O107 0.057(4) 0.029(3) 0.031(3) -0.001(2) -0.006(3) 0.005(3)
O108 0.048(4) 0.035(3) 0.031(3) 0.003(2) -0.008(3) -0.004(3)
O109 0.110(6) 0.025(3) 0.036(3) -0.011(3) -0.020(4) 0.009(3)
O110 0.055(4) 0.028(3) 0.031(3) -0.002(2) 0.012(3) -0.009(3)
O111 0.054(4) 0.028(3) 0.033(3) -0.002(2) 0.009(3) -0.001(3)
O112 0.067(4) 0.040(3) 0.030(3) 0.014(3) -0.002(3) -0.014(3)
O113 0.050(4) 0.049(4) 0.032(3) 0.012(3) -0.003(3) -0.008(3)
O114 0.046(4) 0.044(3) 0.043(4) 0.005(3) 0.009(3) 0.001(3)
O115 0.041(4) 0.087(5) 0.054(4) 0.012(4) -0.001(3) 0.016(4)
O116 0.048(4) 0.050(4) 0.038(3) -0.014(3) 0.009(3) -0.012(3)
O117 0.051(4) 0.038(3) 0.046(4) -0.010(3) 0.007(3) -0.010(3)
O118 0.061(4) 0.070(5) 0.071(5) -0.047(4) 0.024(4) -0.028(4)
N101 0.055(5) 0.040(4) 0.032(4) 0.009(3) 0.004(3) -0.016(3)
N102 0.047(5) 0.042(4) 0.032(4) -0.007(3) -0.002(3) -0.008(4)
N103 0.060(5) 0.025(3) 0.031(4) -0.001(3) -0.008(3) 0.004(3)
N104 0.045(4) 0.027(3) 0.029(4) -0.003(3) 0.000(3) -0.009(3)
N105 0.044(5) 0.048(4) 0.037(4) 0.001(3) 0.001(3) -0.003(4)
N106 0.044(4) 0.043(4) 0.046(4) -0.021(4) 0.015(4) -0.023(4)
Cl1 0.0402(13) 0.0375(12) 0.109(2) 0.0086(13) 0.0166(13) -0.0146(10)
Cl2 0.0490(14) 0.0455(13) 0.0681(16) -0.0137(11) 0.0213(12) 0.0046(10)
Cl3 0.0691(17) 0.0528(14) 0.0608(15) 0.0312(12) 0.0160(13) 0.0293(12)
Cl4 0.0470(12) 0.0305(10) 0.0460(12) 0.0057(9) 0.0120(10) -0.0051(9)
O1 0.042(3) 0.019(3) 0.031(3) 0.004(2) 0.005(2) -0.001(2)
O2 0.048(3) 0.016(2) 0.029(3) -0.004(2) 0.008(2) -0.006(2)
O3 0.039(3) 0.035(3) 0.028(3) -0.002(2) 0.007(2) -0.006(2)
O4 0.044(3) 0.019(2) 0.023(3) -0.001(2) 0.002(2) -0.001(2)
O5 0.049(3) 0.019(3) 0.030(3) 0.003(2) 0.009(2) -0.009(2)
O6 0.048(3) 0.023(3) 0.032(3) -0.004(2) 0.014(3) -0.002(2)
O7 0.061(4) 0.029(3) 0.048(4) 0.004(3) 0.029(3) -0.002(3)
O8 0.032(3) 0.030(3) 0.037(3) 0.001(2) -0.001(2) 0.007(2)
O9 0.027(3) 0.028(3) 0.027(3) 0.008(2) 0.002(2) 0.007(2)
O10 0.035(3) 0.023(3) 0.027(3) 0.002(2) -0.004(2) 0.001(2)
O11 0.038(3) 0.029(3) 0.035(3) -0.002(2) -0.004(2) 0.006(2)
O12 0.037(3) 0.031(3) 0.070(4) 0.008(3) 0.006(3) -0.001(3)
O13 0.034(3) 0.028(3) 0.043(3) 0.007(2) 0.006(2) -0.002(2)
O14 0.052(4) 0.039(4) 0.125(7) 0.033(4) 0.030(4) 0.005(3)
N1 0.035(4) 0.020(3) 0.022(3) -0.003(2) -0.005(3) -0.001(3)
N2 0.036(4) 0.027(3) 0.021(3) -0.002(2) 0.000(3) -0.006(3)
N3 0.039(4) 0.022(3) 0.022(3) 0.005(2) 0.004(3) -0.007(3)
N4 0.037(4) 0.023(3) 0.027(3) -0.001(3) 0.004(3) -0.002(3)
N5 0.043(4) 0.026(3) 0.032(4) 0.002(3) 0.014(3) 0.000(3)
N6 0.031(3) 0.029(3) 0.023(3) -0.006(3) -0.002(3) 0.006(3)
N7 0.035(4) 0.020(3) 0.016(3) -0.002(2) -0.003(3) 0.006(3)
N8 0.035(4) 0.029(3) 0.035(4) 0.001(3) 0.001(3) -0.002(3)
N9 0.032(3) 0.022(3) 0.027(3) 0.002(2) 0.001(3) 0.002(3)
N10 0.045(5) 0.027(4) 0.071(5) 0.010(3) 0.019(4) 0.000(3)
C1 0.040(4) 0.019(3) 0.024(4) 0.000(3) -0.006(3) -0.004(3)
C2 0.038(4) 0.026(4) 0.019(4) 0.007(3) 0.001(3) -0.002(3)
C3 0.037(4) 0.025(4) 0.031(4) 0.003(3) -0.003(3) -0.007(3)
C4 0.036(5) 0.039(5) 0.035(4) 0.011(4) -0.002(4) -0.015(4)
C5 0.029(4) 0.036(4) 0.032(4) -0.002(3) 0.000(3) -0.009(3)
C6 0.041(5) 0.029(4) 0.017(4) 0.000(3) 0.002(3) -0.002(3)
C7 0.039(5) 0.035(5) 0.044(5) 0.002(4) 0.009(4) -0.005(4)
C8 0.040(5) 0.046(5) 0.050(6) -0.004(4) 0.016(4) -0.004(4)
C9 0.039(5) 0.032(4) 0.023(4) -0.002(3) 0.004(3) 0.000(3)
C10 0.036(4) 0.028(4) 0.021(4) -0.002(3) -0.004(3) -0.007(3)
C11 0.040(5) 0.038(4) 0.033(4) -0.006(4) 0.007(4) 0.005(4)
C12 0.044(5) 0.021(4) 0.040(5) -0.003(3) -0.003(4) 0.001(3)
C13 0.034(4) 0.023(4) 0.024(4) -0.005(3) 0.000(3) -0.001(3)
C14 0.041(4) 0.023(4) 0.019(4) -0.001(3) 0.004(3) -0.003(3)
C15 0.041(5) 0.025(4) 0.026(4) 0.006(3) 0.002(3) -0.001(3)
C16 0.046(5) 0.026(4) 0.037(5) 0.001(3) 0.008(4) 0.000(4)
C17 0.053(6) 0.038(5) 0.051(6) 0.008(4) 0.003(4) -0.012(4)
C18 0.069(7) 0.049(6) 0.083(8) -0.005(5) 0.018(6) -0.019(5)
C19 0.041(4) 0.020(4) 0.045(4) 0.005(3) 0.007(4) 0.004(3)
C20 0.043(4) 0.034(4) 0.065(5) 0.003(4) 0.003(4) 0.002(4)
C21 0.050(5) 0.057(6) 0.117(8) -0.018(5) -0.003(5) 0.008(5)
C22 0.083(10) 0.128(12) 0.181(14) -0.025(11) -0.012(10) 0.007(9)
C23 0.053(5) 0.021(4) 0.037(5) -0.012(3) 0.004(4) -0.003(3)
C24 0.060(6) 0.031(5) 0.059(6) -0.010(4) 0.009(5) 0.006(4)
C25 0.097(9) 0.042(6) 0.098(9) -0.014(6) 0.027(8) 0.020(6)
C26 0.162(18) 0.057(10) 0.083(12) -0.025(8) 0.042(12) -0.013(11)
C26A 0.162(18) 0.057(10) 0.083(12) -0.025(8) 0.042(12) -0.013(11)
C27 0.044(5) 0.020(4) 0.033(4) 0.000(3) 0.005(4) -0.001(3)
C28 0.045(5) 0.029(4) 0.042(5) 0.000(4) 0.012(4) -0.002(4)
C29 0.050(6) 0.044(5) 0.043(5) 0.000(4) 0.010(4) -0.002(4)
C30 0.075(8) 0.076(8) 0.082(8) -0.020(7) 0.021(7) -0.010(6)
C31 0.028(4) 0.029(4) 0.029(4) -0.002(3) -0.008(3) 0.008(3)
C32 0.039(4) 0.028(4) 0.023(4) -0.003(3) -0.006(3) 0.002(3)
C33 0.041(5) 0.047(5) 0.031(4) 0.001(4) -0.004(4) 0.021(4)
C34 0.050(5) 0.037(5) 0.029(4) 0.010(4) 0.008(4) 0.016(4)
C35 0.041(5) 0.028(4) 0.030(4) 0.003(3) 0.000(4) 0.013(3)
C36 0.031(4) 0.024(4) 0.026(4) 0.003(3) -0.002(3) 0.006(3)
C37 0.060(6) 0.025(4) 0.033(4) 0.011(3) 0.009(4) 0.003(4)
C38 0.052(5) 0.026(4) 0.034(4) 0.005(3) 0.010(4) 0.000(4)
C39 0.045(5) 0.024(4) 0.028(4) 0.000(3) 0.004(4) 0.001(3)
C40 0.036(4) 0.026(4) 0.015(3) 0.002(3) 0.001(3) 0.000(3)
C41 0.039(5) 0.030(4) 0.025(4) -0.006(3) 0.004(3) -0.008(3)
C42 0.032(4) 0.018(3) 0.030(4) -0.003(3) 0.002(3) -0.002(3)
C43 0.036(4) 0.019(3) 0.018(3) -0.002(3) 0.003(3) -0.002(3)
C44 0.029(4) 0.022(3) 0.022(4) 0.001(3) -0.003(3) -0.001(3)
C45 0.040(5) 0.029(4) 0.032(4) 0.000(3) -0.004(4) 0.004(3)
C46 0.042(5) 0.040(5) 0.043(5) 0.003(4) 0.003(4) 0.005(4)
C47 0.058(6) 0.041(5) 0.042(5) 0.004(4) 0.006(4) 0.018(4)
C48 0.059(7) 0.040(6) 0.105(9) 0.007(6) -0.004(6) 0.002(5)
C49 0.040(5) 0.031(4) 0.058(6) 0.007(4) 0.016(4) 0.008(4)
C50 0.056(6) 0.059(6) 0.055(6) 0.024(5) 0.025(5) 0.025(5)
C51 0.063(8) 0.075(9) 0.051(12) 0.040(9) 0.032(10) 0.026(7)
C51A 0.063(8) 0.075(9) 0.051(12) 0.040(9) 0.032(10) 0.026(7)
C52 0.048(9) 0.064(11) 0.081(12) 0.025(9) 0.024(9) 0.006(8)
C52A 0.055(13) 0.073(14) 0.067(14) 0.033(12) 0.011(12) 0.002(11)
C53 0.037(4) 0.024(4) 0.026(4) -0.006(3) 0.007(3) 0.005(3)
C54 0.030(4) 0.027(4) 0.032(4) 0.002(3) 0.010(3) 0.002(3)
C55 0.044(5) 0.030(4) 0.056(6) 0.004(4) 0.015(4) 0.006(4)
C56 0.037(5) 0.048(6) 0.084(8) 0.006(5) 0.012(5) 0.004(4)
C57 0.042(5) 0.025(4) 0.042(5) 0.005(3) 0.004(4) 0.008(3)
C58 0.034(9) 0.024(5) 0.045(12) 0.000(7) 0.014(8) -0.001(5)
C58A 0.034(9) 0.024(5) 0.045(12) 0.000(7) 0.014(8) -0.001(5)
C59 0.058(12) 0.033(9) 0.037(11) -0.010(8) 0.000(10) -0.010(8)
C59A 0.046(11) 0.018(8) 0.051(13) 0.001(8) 0.007(10) 0.004(7)
C60 0.062(13) 0.046(11) 0.076(15) 0.005(8) 0.022(10) -0.010(8)
C60A 0.062(13) 0.046(11) 0.076(15) 0.005(8) 0.022(10) -0.010(8)
C101 0.061(6) 0.054(6) 0.035(5) 0.005(4) -0.004(4) 0.003(5)
C102 0.079(8) 0.072(8) 0.071(8) 0.017(6) 0.016(6) 0.039(7)
C103 0.045(7) 0.140(13) 0.063(8) 0.017(8) 0.000(6) 0.026(8)
C104 0.066(8) 0.118(12) 0.067(8) 0.011(8) -0.033(7) -0.040(8)
C105 0.092(9) 0.063(7) 0.044(6) 0.001(5) -0.038(6) -0.015(7)
C106 0.072(7) 0.045(6) 0.038(5) -0.004(4) -0.009(5) 0.018(5)
C107 0.117(11) 0.088(10) 0.068(8) 0.007(7) 0.025(8) -0.019(8)

loop_
_atom_type_symbol
_atom_type_description
_atom_type_scat_dispersion_real
_atom_type_scat_dispersion_imag
_atom_type_scat_source
C C 0.0033 0.0016 'International Tables Vol C Tables 4.2.6.8 and 6.1.1.4'
H H 0.0000 0.0000 'International Tables Vol C Tables 4.2.6.8 and 6.1.1.4'
Cl Cl 0.1484 0.1585 'International Tables Vol C Tables 4.2.6.8 and 6.1.1.4'
N N 0.0061 0.0033 'International Tables Vol C Tables 4.2.6.8 and 6.1.1.4'
O O 0.0106 0.0060 'International Tables Vol C Tables 4.2.6.8 and 6.1.1.4'
Th Th -7.2400 8.8979 'International Tables Vol C Tables 4.2.6.8 and 6.1.1.4'
U U -9.6767 9.6646 'International Tables Vol C Tables 4.2.6.8 and 6.1.1.4'

loop_
_geom_angle_atom_site_label_1
_geom_angle_atom_site_label_2
_geom_angle_atom_site_label_3
_geom_angle
_geom_angle_site_symmetry_1
_geom_angle_site_symmetry_3
_geom_angle_publ_flag
O1 U1 O5 61.53(16) . . ?
O1 U1 O6 111.84(16) . . ?
O1 U1 N1 61.74(18) . . ?
O1 U1 N2 122.66(18) . . ?
O2 U1 O1 175.84(17) . . ?
O2 U1 O5 114.31(16) . . ?
O2 U1 O6 64.00(16) . . ?
O2 U1 N1 122.41(18) . . ?
O2 U1 N2 61.49(18) . . ?
O3 U1 O1 89.6(2) . . ?
O3 U1 O2 90.5(2) . . ?
O3 U1 O4 178.9(2) . . ?
O3 U1 O5 90.6(2) . . ?
O3 U1 O6 92.8(2) . . ?
O3 U1 N1 92.0(2) . . ?
O3 U1 N2 91.9(2) . . ?
O4 U1 O1 90.30(19) . . ?
O4 U1 O2 89.71(19) . . ?
O4 U1 O5 90.3(2) . . ?
O4 U1 O6 88.3(2) . . ?
O4 U1 N1 87.0(2) . . ?
O4 U1 N2 87.3(2) . . ?
O5 U1 O6 50.35(15) . . ?
O5 U1 N1 123.17(17) . . ?
O5 U1 N2 175.13(17) . . ?
O6 U1 N1 171.99(16) . . ?
O6 U1 N2 125.31(17) . . ?
N1 U1 N2 60.92(18) . . ?
O8 U2 O12 63.22(18) . . ?
O8 U2 O13 113.11(17) . . ?
O8 U2 N6 62.19(18) . . ?
O8 U2 N7 121.81(17) . . ?
O9 U2 O8 176.61(17) . . ?
O9 U2 O12 113.73(17) . . ?
O9 U2 O13 63.70(17) . . ?
O9 U2 N6 120.83(18) . . ?
O9 U2 N7 61.43(17) . . ?
O10 U2 O8 87.9(2) . . ?
O10 U2 O9 90.9(2) . . ?
O10 U2 O12 94.6(2) . . ?
O10 U2 O13 90.28(19) . . ?
O10 U2 N6 83.34(19) . . ?
O10 U2 N7 93.9(2) . . ?
O11 U2 O8 91.9(2) . . ?
O11 U2 O9 89.3(2) . . ?
O11 U2 O10 178.7(2) . . ?
O11 U2 O12 86.4(2) . . ?
O11 U2 O13 91.0(2) . . ?
O11 U2 N6 95.5(2) . . ?
O11 U2 N7 85.1(2) . . ?
O12 U2 O13 50.33(18) . . ?
O12 U2 N6 125.41(19) . . ?
O12 U2 N7 170.33(18) . . ?
O13 U2 N6 172.12(18) . . ?
O13 U2 N7 125.01(17) . . ?
N6 U2 N7 60.33(18) . . ?
O101 Th1 O108 112.27(18) . . ?
O101 Th1 O114 112.39(18) . . ?
O101 Th1 O116 68.10(18) . . ?
O102 Th1 O101 49.85(18) . . ?
O102 Th1 O105 67.61(19) . . ?
O102 Th1 O108 67.40(17) . . ?
O102 Th1 O110 177.35(17) . . ?
O102 Th1 O111 127.65(18) . . ?
O102 Th1 O113 68.98(19) . . ?
O102 Th1 O114 113.36(19) . . ?
O102 Th1 O116 113.12(18) . . ?
O102 Th1 O117 112.39(19) . . ?
O104 Th1 O101 112.32(17) . . ?
O104 Th1 O102 113.26(19) . . ?
O104 Th1 O105 50.41(18) . . ?
O104 Th1 O108 113.65(18) . . ?
O104 Th1 O110 67.40(18) . . ?
O104 Th1 O111 70.37(18) . . ?
O104 Th1 O113 176.96(19) . . ?
O104 Th1 O114 129.28(18) . . ?
O104 Th1 O116 66.48(18) . . ?
O104 Th1 O117 111.03(18) . . ?
O105 Th1 O101 67.10(18) . . ?
O105 Th1 O108 113.06(18) . . ?
O105 Th1 O114 178.37(19) . . ?
O105 Th1 O116 67.5(2) . . ?
O107 Th1 O101 111.90(18) . . ?
O107 Th1 O102 66.92(19) . . ?
O107 Th1 O104 68.97(18) . . ?
O107 Th1 O105 67.93(18) . . ?
O107 Th1 O108 49.94(18) . . ?
O107 Th1 O110 111.41(18) . . ?
O107 Th1 O111 66.94(17) . . ?
O107 Th1 O113 114.03(19) . . ?
O107 Th1 O114 113.61(18) . . ?
O107 Th1 O116 130.44(19) . . ?
O107 Th1 O117 179.13(18) . . ?
O108 Th1 O114 68.57(18) . . ?
O110 Th1 O101 132.55(18) . . ?
O110 Th1 O105 113.92(18) . . ?
O110 Th1 O108 109.96(17) . . ?
O110 Th1 O111 49.90(16) . . ?
O110 Th1 O114 65.17(18) . . ?
O110 Th1 O116 69.52(18) . . ?
O111 Th1 O101 176.69(18) . . ?
O111 Th1 O105 114.58(18) . . ?
O111 Th1 O108 64.54(17) . . ?
O111 Th1 O114 66.01(18) . . ?
O111 Th1 O116 115.09(18) . . ?
O113 Th1 O101 67.32(17) . . ?
O113 Th1 O105 130.59(18) . . ?
O113 Th1 O108 68.95(19) . . ?
O113 Th1 O110 110.46(18) . . ?
O113 Th1 O111 110.10(18) . . ?
O113 Th1 O114 49.61(18) . . ?
O113 Th1 O116 110.90(19) . . ?
O116 Th1 O108 179.41(19) . . ?
O116 Th1 O114 110.9(2) . . ?
O117 Th1 O101 67.26(19) . . ?
O117 Th1 O105 111.37(19) . . ?
O117 Th1 O108 130.45(19) . . ?
O117 Th1 O110 69.30(18) . . ?
O117 Th1 O111 113.92(18) . . ?
O117 Th1 O113 65.97(19) . . ?
O117 Th1 O114 67.10(19) . . ?
O117 Th1 O116 49.17(19) . . ?
N101 O101 Th1 96.2(4) . . ?
N101 O102 Th1 98.2(4) . . ?
N102 O104 Th1 97.4(5) . . ?
N102 O105 Th1 96.9(5) . . ?
N103 O107 Th1 98.3(4) . . ?
N103 O108 Th1 95.9(4) . . ?
N104 O110 Th1 97.5(4) . . ?
N104 O111 Th1 97.1(4) . . ?
N105 O113 Th1 98.7(5) . . ?
N105 O114 Th1 95.9(5) . . ?
N106 O116 Th1 96.7(4) . . ?
N106 O117 Th1 97.5(5) . . ?
O101 N101 Th1 58.5(4) . . ?
O102 N101 Th1 57.2(4) . . ?
O102 N101 O101 115.4(6) . . ?
O103 N101 Th1 179.4(7) . . ?
O103 N101 O101 122.0(7) . . ?
O103 N101 O102 122.3(7) . . ?
O104 N102 Th1 57.3(4) . . ?
O105 N102 Th1 58.0(4) . . ?
O105 N102 O104 115.1(7) . . ?
O106 N102 Th1 178.1(6) . . ?
O106 N102 O104 122.1(7) . . ?
O106 N102 O105 122.7(7) . . ?
O107 N103 Th1 56.7(4) . . ?
O108 N103 Th1 59.1(4) . . ?
O108 N103 O107 115.7(6) . . ?
O109 N103 Th1 175.8(6) . . ?
O109 N103 O107 121.2(7) . . ?
O109 N103 O108 123.1(7) . . ?
O110 N104 Th1 57.7(3) . . ?
O110 N104 O111 115.2(6) . . ?
O111 N104 Th1 57.8(3) . . ?
O112 N104 Th1 176.0(6) . . ?
O112 N104 O110 122.4(6) . . ?
O112 N104 O111 122.4(6) . . ?
O113 N105 Th1 56.6(4) . . ?
O113 N105 O114 115.5(7) . . ?
O114 N105 Th1 59.1(4) . . ?
O115 N105 Th1 174.6(6) . . ?
O115 N105 O113 123.1(7) . . ?
O115 N105 O114 121.4(7) . . ?
O116 N106 Th1 59.0(4) . . ?
O116 N106 O117 116.3(6) . . ?
O117 N106 Th1 57.5(4) . . ?
O118 N106 Th1 177.1(6) . . ?
O118 N106 O116 122.3(8) . . ?
O118 N106 O117 121.4(8) . . ?
C1 O1 U1 126.8(5) . . ?
C14 O2 U1 128.6(4) . . ?
N5 O5 U1 98.5(4) . . ?
N5 O6 U1 97.4(4) . . ?
C31 O8 U2 120.8(5) . . ?
C44 O9 U2 124.1(4) . . ?
N10 O12 U2 97.1(4) . . ?
N10 O13 U2 97.0(4) . . ?
C2 N1 U1 119.5(5) . . ?
C2 N1 C6 117.4(6) . . ?
C6 N1 U1 122.2(4) . . ?
C10 N2 U1 121.8(5) . . ?
C13 N2 U1 119.0(5) . . ?
C13 N2 C10 118.4(7) . . ?
C1 N3 C15 125.8(7) . . ?
C1 N3 C19 117.1(6) . . ?
C15 N3 C19 116.6(6) . . ?
C14 N4 C23 126.1(6) . . ?
C14 N4 C27 117.8(6) . . ?
C23 N4 C27 115.4(6) . . ?
O5 N5 U1 56.4(3) . . ?
O6 N5 U1 57.5(3) . . ?
O6 N5 O5 113.8(6) . . ?
O7 N5 U1 177.4(6) . . ?
O7 N5 O5 122.3(6) . . ?
O7 N5 O6 123.9(6) . . ?
C32 N6 U2 117.3(5) . . ?
C36 N6 U2 124.2(5) . . ?
C36 N6 C32 118.5(6) . . ?
C40 N7 U2 123.3(5) . . ?
C43 N7 U2 119.0(4) . . ?
C43 N7 C40 117.7(6) . . ?
C31 N8 C45 125.7(7) . . ?
C31 N8 C49 117.6(6) . . ?
C45 N8 C49 116.1(6) . . ?
C44 N9 C53 126.2(6) . . ?
C44 N9 C57 117.3(6) . . ?
C53 N9 C57 116.4(6) . . ?
O12 N10 U2 57.6(4) . . ?
O13 N10 U2 57.8(4) . . ?
O13 N10 O12 115.4(6) . . ?
O14 N10 U2 176.4(7) . . ?
O14 N10 O12 123.0(7) . . ?
O14 N10 O13 121.6(7) . . ?
O1 C1 N3 120.9(7) . . ?
O1 C1 C2 115.6(6) . . ?
N3 C1 C2 123.4(7) . . ?
N1 C2 C1 110.9(6) . . ?
N1 C2 C3 124.0(7) . . ?
C3 C2 C1 125.1(7) . . ?
C2 C3 H3 121.3 . . ?
C4 C3 C2 117.3(7) . . ?
C4 C3 H3 121.3 . . ?
C3 C4 Cl1 117.7(6) . . ?
C3 C4 C5 121.9(7) . . ?
C5 C4 Cl1 120.4(7) . . ?
C4 C5 C6 115.4(7) . . ?
C4 C5 C7 125.3(7) . . ?
C6 C5 C7 119.2(7) . . ?
N1 C6 C5 123.7(7) . . ?
N1 C6 C10 116.8(7) . . ?
C5 C6 C10 119.5(7) . . ?
C5 C7 H7 119.1 . . ?
C8 C7 C5 121.8(8) . . ?
C8 C7 H7 119.1 . . ?
C7 C8 H8 119.6 . . ?
C7 C8 C9 120.7(8) . . ?
C9 C8 H8 119.6 . . ?
C10 C9 C8 119.6(7) . . ?
C10 C9 C11 115.7(7) . . ?
C11 C9 C8 124.6(8) . . ?
N2 C10 C6 116.7(7) . . ?
N2 C10 C9 124.1(7) . . ?
C9 C10 C6 119.2(7) . . ?
C9 C11 Cl2 120.0(6) . . ?
C12 C11 Cl2 119.3(6) . . ?
C12 C11 C9 120.6(7) . . ?
C11 C12 H12 120.1 . . ?
C11 C12 C13 119.8(7) . . ?
C13 C12 H12 120.1 . . ?
N2 C13 C12 121.4(7) . . ?
N2 C13 C14 111.4(6) . . ?
C12 C13 C14 127.1(7) . . ?
O2 C14 N4 118.5(7) . . ?
O2 C14 C13 115.7(6) . . ?
N4 C14 C13 125.9(6) . . ?
N3 C15 H15A 108.9 . . ?
N3 C15 H15B 108.9 . . ?
N3 C15 C16 113.2(6) . . ?
H15A C15 H15B 107.8 . . ?
C16 C15 H15A 108.9 . . ?
C16 C15 H15B 108.9 . . ?
C15 C16 H16A 109.5 . . ?
C15 C16 H16B 109.5 . . ?
C15 C16 C17 110.9(7) . . ?
H16A C16 H16B 108.0 . . ?
C17 C16 H16A 109.5 . . ?
C17 C16 H16B 109.5 . . ?
C16 C17 H17A 109.1 . . ?
C16 C17 H17B 109.1 . . ?
H17A C17 H17B 107.8 . . ?
C18 C17 C16 112.5(8) . . ?
C18 C17 H17A 109.1 . . ?
C18 C17 H17B 109.1 . . ?
C17 C18 H18A 109.5 . . ?
C17 C18 H18B 109.5 . . ?
C17 C18 H18C 109.5 . . ?
H18A C18 H18B 109.5 . . ?
H18A C18 H18C 109.5 . . ?
H18B C18 H18C 109.5 . . ?
N3 C19 H19A 109.2 . . ?
N3 C19 H19B 109.2 . . ?
N3 C19 C20 111.9(7) . . ?
H19A C19 H19B 107.9 . . ?
C20 C19 H19A 109.2 . . ?
C20 C19 H19B 109.2 . . ?
C19 C20 H20A 109.9 . . ?
C19 C20 H20B 109.9 . . ?
C19 C20 C21 109.0(8) . . ?
H20A C20 H20B 108.3 . . ?
C21 C20 H20A 109.9 . . ?
C21 C20 H20B 109.9 . . ?
C20 C21 H21A 108.9 . . ?
C20 C21 H21B 108.9 . . ?
H21A C21 H21B 107.7 . . ?
C22 C21 C20 113.4(11) . . ?
C22 C21 H21A 108.9 . . ?
C22 C21 H21B 108.9 . . ?
C21 C22 H22A 109.5 . . ?
C21 C22 H22B 109.5 . . ?
C21 C22 H22C 109.5 . . ?
H22A C22 H22B 109.5 . . ?
H22A C22 H22C 109.5 . . ?
H22B C22 H22C 109.5 . . ?
N4 C23 H23A 109.3 . . ?
N4 C23 H23B 109.3 . . ?
N4 C23 C24 111.7(7) . . ?
H23A C23 H23B 107.9 . . ?
C24 C23 H23A 109.3 . . ?
C24 C23 H23B 109.3 . . ?
C23 C24 H24A 108.7 . . ?
C23 C24 H24B 108.7 . . ?
H24A C24 H24B 107.6 . . ?
C25 C24 C23 114.0(8) . . ?
C25 C24 H24A 108.7 . . ?
C25 C24 H24B 108.7 . . ?
C24 C25 H25A 108.4 . . ?
C24 C25 H25B 108.4 . . ?
C24 C25 H25C 106.2 . . ?
C24 C25 H25D 106.2 . . ?
H25A C25 H25B 107.5 . . ?
H25C C25 H25D 106.4 . . ?
C26 C25 C24 115.5(11) . . ?
C26 C25 H25A 108.4 . . ?
C26 C25 H25B 108.4 . . ?
C26A C25 C24 125(2) . . ?
C26A C25 H25C 106.2 . . ?
C26A C25 H25D 106.2 . . ?
C25 C26 H26A 109.5 . . ?
C25 C26 H26B 109.5 . . ?
C25 C26 H26C 109.5 . . ?
H26A C26 H26B 109.5 . . ?
H26A C26 H26C 109.5 . . ?
H26B C26 H26C 109.5 . . ?
C25 C26A H26D 109.5 . . ?
C25 C26A H26E 109.5 . . ?
C25 C26A H26F 109.5 . . ?
H26D C26A H26E 109.5 . . ?
H26D C26A H26F 109.5 . . ?
H26E C26A H26F 109.5 . . ?
N4 C27 H27A 109.5 . . ?
N4 C27 H27B 109.5 . . ?
N4 C27 C28 110.9(6) . . ?
H27A C27 H27B 108.0 . . ?
C28 C27 H27A 109.5 . . ?
C28 C27 H27B 109.5 . . ?
C27 C28 H28A 108.7 . . ?
C27 C28 H28B 108.7 . . ?
C27 C28 C29 114.1(7) . . ?
H28A C28 H28B 107.6 . . ?
C29 C28 H28A 108.7 . . ?
C29 C28 H28B 108.7 . . ?
C28 C29 H29A 109.1 . . ?
C28 C29 H29B 109.1 . . ?
H29A C29 H29B 107.8 . . ?
C30 C29 C28 112.7(8) . . ?
C30 C29 H29A 109.1 . . ?
C30 C29 H29B 109.1 . . ?
C29 C30 H30A 109.5 . . ?
C29 C30 H30B 109.5 . . ?
C29 C30 H30C 109.5 . . ?
H30A C30 H30B 109.5 . . ?
H30A C30 H30C 109.5 . . ?
H30B C30 H30C 109.5 . . ?
O8 C31 N8 121.2(7) . . ?
O8 C31 C32 115.4(7) . . ?
N8 C31 C32 123.4(7) . . ?
N6 C32 C31 111.4(6) . . ?
N6 C32 C33 121.1(7) . . ?
C33 C32 C31 127.5(7) . . ?
C32 C33 H33 120.2 . . ?
C34 C33 C32 119.6(8) . . ?
C34 C33 H33 120.2 . . ?
C33 C34 Cl3 119.5(6) . . ?
C33 C34 C35 121.8(7) . . ?
C35 C34 Cl3 118.7(6) . . ?
C36 C35 C34 113.6(7) . . ?
C37 C35 C34 126.6(7) . . ?
C37 C35 C36 119.9(7) . . ?
N6 C36 C35 125.2(7) . . ?
N6 C36 C40 116.2(6) . . ?
C35 C36 C40 118.7(7) . . ?
C35 C37 H37 119.5 . . ?
C38 C37 C35 120.9(7) . . ?
C38 C37 H37 119.5 . . ?
C37 C38 H38 119.3 . . ?
C37 C38 C39 121.4(8) . . ?
C39 C38 H38 119.3 . . ?
C40 C39 C38 119.5(7) . . ?
C41 C39 C38 124.4(7) . . ?
C41 C39 C40 116.0(7) . . ?
N7 C40 C36 116.0(6) . . ?
N7 C40 C39 124.5(7) . . ?
C39 C40 C36 119.5(6) . . ?
C39 C41 Cl4 120.6(6) . . ?
C42 C41 Cl4 118.9(6) . . ?
C42 C41 C39 120.5(7) . . ?
C41 C42 H42 120.4 . . ?
C41 C42 C43 119.3(7) . . ?
C43 C42 H42 120.4 . . ?
N7 C43 C42 121.9(6) . . ?
N7 C43 C44 110.5(6) . . ?
C42 C43 C44 127.6(7) . . ?
O9 C44 N9 121.2(6) . . ?
O9 C44 C43 114.9(6) . . ?
N9 C44 C43 123.7(6) . . ?
N8 C45 H45A 108.5 . . ?
N8 C45 H45B 108.5 . . ?
N8 C45 C46 115.1(6) . . ?
H45A C45 H45B 107.5 . . ?
C46 C45 H45A 108.5 . . ?
C46 C45 H45B 108.5 . . ?
C45 C46 H46A 109.5 . . ?
C45 C46 H46B 109.5 . . ?
C45 C46 C47 110.6(7) . . ?
H46A C46 H46B 108.1 . . ?
C47 C46 H46A 109.5 . . ?
C47 C46 H46B 109.5 . . ?
C46 C47 H47A 108.8 . . ?
C46 C47 H47B 108.8 . . ?
H47A C47 H47B 107.7 . . ?
C48 C47 C46 113.7(8) . . ?
C48 C47 H47A 108.8 . . ?
C48 C47 H47B 108.8 . . ?
C47 C48 H48A 109.5 . . ?
C47 C48 H48B 109.5 . . ?
C47 C48 H48C 109.5 . . ?
H48A C48 H48B 109.5 . . ?
H48A C48 H48C 109.5 . . ?
H48B C48 H48C 109.5 . . ?
N8 C49 H49A 109.2 . . ?
N8 C49 H49B 109.2 . . ?
N8 C49 C50 112.2(7) . . ?
H49A C49 H49B 107.9 . . ?
C50 C49 H49A 109.2 . . ?
C50 C49 H49B 109.2 . . ?
C49 C50 H50C 111.9 . . ?
C49 C50 H50D 111.9 . . ?
C49 C50 H50A 106.9 . . ?
C49 C50 H50B 106.9 . . ?
C49 C50 C51 121.5(12) . . ?
C49 C50 C51A 99.3(12) . . ?
H50C C50 H50D 109.6 . . ?
H50A C50 H50B 106.7 . . ?
C51 C50 H50A 106.9 . . ?
C51 C50 H50B 106.9 . . ?
C51A C50 H50C 111.9 . . ?
C51A C50 H50D 111.9 . . ?
C50 C51 H51A 110.5 . . ?
C50 C51 H51B 110.5 . . ?
H51A C51 H51B 108.6 . . ?
C52 C51 C50 106.4(12) . . ?
C52 C51 H51A 110.5 . . ?
C52 C51 H51B 110.5 . . ?
C50 C51A H51C 109.3 . . ?
C50 C51A H51D 109.3 . . ?
H51C C51A H51D 107.9 . . ?
C52A C51A C50 111.7(17) . . ?
C52A C51A H51C 109.3 . . ?
C52A C51A H51D 109.3 . . ?
C51 C52 H52A 109.5 . . ?
C51 C52 H52B 109.5 . . ?
C51 C52 H52C 109.5 . . ?
H52A C52 H52B 109.5 . . ?
H52A C52 H52C 109.5 . . ?
H52B C52 H52C 109.5 . . ?
C51A C52A H52D 109.5 . . ?
C51A C52A H52E 109.5 . . ?
C51A C52A H52F 109.5 . . ?
H52D C52A H52E 109.5 . . ?
H52D C52A H52F 109.5 . . ?
H52E C52A H52F 109.5 . . ?
N9 C53 H53A 109.2 . . ?
N9 C53 H53B 109.2 . . ?
N9 C53 C54 111.9(6) . . ?
H53A C53 H53B 107.9 . . ?
C54 C53 H53A 109.2 . . ?
C54 C53 H53B 109.2 . . ?
C53 C54 H54A 109.3 . . ?
C53 C54 H54B 109.3 . . ?
C53 C54 C55 111.8(6) . . ?
H54A C54 H54B 107.9 . . ?
C55 C54 H54A 109.3 . . ?
C55 C54 H54B 109.3 . . ?
C54 C55 H55A 109.3 . . ?
C54 C55 H55B 109.3 . . ?
C54 C55 C56 111.6(7) . . ?
H55A C55 H55B 108.0 . . ?
C56 C55 H55A 109.3 . . ?
C56 C55 H55B 109.3 . . ?
C55 C56 H56A 109.5 . . ?
C55 C56 H56B 109.5 . . ?
C55 C56 H56C 109.5 . . ?
H56A C56 H56B 109.5 . . ?
H56A C56 H56C 109.5 . . ?
H56B C56 H56C 109.5 . . ?
N9 C57 H57A 107.9 . . ?
N9 C57 H57B 107.9 . . ?
N9 C57 H57C 110.5 . . ?
N9 C57 H57D 110.5 . . ?
N9 C57 C58 117.7(9) . . ?
N9 C57 C58A 106.3(9) . . ?
H57A C57 H57B 107.2 . . ?
H57C C57 H57D 108.7 . . ?
C58 C57 H57A 107.9 . . ?
C58 C57 H57B 107.9 . . ?
C58A C57 H57C 110.5 . . ?
C58A C57 H57D 110.5 . . ?
C57 C58 H58A 110.1 . . ?
C57 C58 H58B 110.1 . . ?
C57 C58 C59 108.2(13) . . ?
H58A C58 H58B 108.4 . . ?
C59 C58 H58A 110.1 . . ?
C59 C58 H58B 110.1 . . ?
C57 C58A H58C 108.3 . . ?
C57 C58A H58D 108.3 . . ?
H58C C58A H58D 107.4 . . ?
C59A C58A C57 115.8(16) . . ?
C59A C58A H58C 108.3 . . ?
C59A C58A H58D 108.3 . . ?
C58 C59 H59A 109.9 . . ?
C58 C59 H59B 109.9 . . ?
H59A C59 H59B 108.3 . . ?
C60 C59 C58 109.1(14) . . ?
C60 C59 H59A 109.9 . . ?
C60 C59 H59B 109.9 . . ?
C58A C59A H59C 109.3 . . ?
C58A C59A H59D 109.3 . . ?
H59C C59A H59D 107.9 . . ?
C60A C59A C58A 111.7(13) . . ?
C60A C59A H59C 109.3 . . ?
C60A C59A H59D 109.3 . . ?
C59 C60 H60A 109.5 . . ?
C59 C60 H60B 109.5 . . ?
C59 C60 H60C 109.5 . . ?
H60A C60 H60B 109.5 . . ?
H60A C60 H60C 109.5 . . ?
H60B C60 H60C 109.5 . . ?
C59A C60A H60D 109.5 . . ?
C59A C60A H60E 109.5 . . ?
C59A C60A H60F 109.5 . . ?
H60D C60A H60E 109.5 . . ?
H60D C60A H60F 109.5 . . ?
H60E C60A H60F 109.5 . . ?
C102 C101 C106 120.0 . . ?
C102 C101 C107 122.3(7) . . ?
C106 C101 C107 117.7(7) . . ?
C101 C102 H102 120.0 . . ?
C101 C102 C103 120.0 . . ?
C103 C102 H102 120.0 . . ?
C102 C103 H103 120.0 . . ?
C104 C103 C102 120.0 . . ?
C104 C103 H103 120.0 . . ?
C103 C104 H104 120.0 . . ?
C103 C104 C105 120.0 . . ?
C105 C104 H104 120.0 . . ?
C104 C105 H105 120.0 . . ?
C106 C105 C104 120.0 . . ?
C106 C105 H105 120.0 . . ?
C101 C106 H106 120.0 . . ?
C105 C106 C101 120.0 . . ?
C105 C106 H106 120.0 . . ?
C101 C107 H10A 109.5 . . ?
C101 C107 H10B 109.5 . . ?
C101 C107 H10C 109.5 . . ?
H10A C107 H10B 109.5 . . ?
H10A C107 H10C 109.5 . . ?
H10B C107 H10C 109.5 . . ?
C109 C108 C113 120.0 . . ?
C109 C108 C114 126.8(14) . . ?
C113 C108 C114 113.1(14) . . ?
C108 C109 H109 120.0 . . ?
C108 C109 C110 120.0 . . ?
C110 C109 H109 120.0 . . ?
C109 C110 H110 120.0 . . ?
C109 C110 C111 120.0 . . ?
C111 C110 H110 120.0 . . ?
C110 C111 H111 120.0 . . ?
C110 C111 C112 120.0 . . ?
C112 C111 H111 120.0 . . ?
C111 C112 H112 120.0 . . ?
C113 C112 C111 120.0 . . ?
C113 C112 H112 120.0 . . ?
C108 C113 H113 120.0 . . ?
C112 C113 C108 120.0 . . ?
C112 C113 H113 120.0 . . ?
C108 C114 H11A 109.5 . . ?
C108 C114 H11B 109.5 . . ?
C108 C114 H11C 109.5 . . ?
H11A C114 H11B 109.5 . . ?
H11A C114 H11C 109.5 . . ?
H11B C114 H11C 109.5 . . ?
C120 C115 C116 120.0 . . ?
C120 C115 C121 116.0(19) . . ?
C116 C115 C121 124.0(19) . . ?
C115 C120 H120 120.0 . . ?
C119 C120 C115 120.0 . . ?
C119 C120 H120 120.0 . . ?
C120 C119 H119 120.0 . . ?
C118 C119 C120 120.0 . . ?
C118 C119 H119 120.0 . . ?
C119 C118 H118 120.0 . . ?
C119 C118 C117 120.0 . . ?
C117 C118 H118 120.0 . . ?
C118 C117 H117 120.0 . . ?
C116 C117 C118 120.0 . . ?
C116 C117 H117 120.0 . . ?
C115 C116 H116 120.0 . . ?
C117 C116 C115 120.0 . . ?
C117 C116 H116 120.0 . . ?
C115 C121 H12A 109.5 . . ?
C115 C121 H12B 109.5 . . ?
C115 C121 H12C 109.5 . . ?
H12A C121 H12B 109.5 . . ?
H12A C121 H12C 109.5 . . ?
H12B C121 H12C 109.5 . . ?

loop_
_geom_bond_atom_site_label_1
_geom_bond_atom_site_label_2
_geom_bond_distance
_geom_bond_site_symmetry_2
_geom_bond_publ_flag
U1 O1 2.384(5) . ?
U1 O2 2.351(5) . ?
U1 O3 1.749(5) . ?
U1 O4 1.757(5) . ?
U1 O5 2.508(5) . ?
U1 O6 2.533(5) . ?
U1 N1 2.610(6) . ?
U1 N2 2.637(6) . ?
U2 O8 2.388(5) . ?
U2 O9 2.375(5) . ?
U2 O10 1.768(5) . ?
U2 O11 1.753(5) . ?
U2 O12 2.503(6) . ?
U2 O13 2.507(5) . ?
U2 N6 2.608(6) . ?
U2 N7 2.611(6) . ?
Th1 O101 2.570(5) . ?
Th1 O102 2.543(6) . ?
Th1 O104 2.537(6) . ?
Th1 O105 2.553(6) . ?
Th1 O107 2.531(5) . ?
Th1 O108 2.583(5) . ?
Th1 O110 2.550(5) . ?
Th1 O111 2.550(5) . ?
Th1 O113 2.547(6) . ?
Th1 O114 2.602(6) . ?
Th1 O116 2.582(5) . ?
Th1 O117 2.546(6) . ?
O101 N101 1.288(8) . ?
O102 N101 1.261(8) . ?
O103 N101 1.210(8) . ?
O104 N102 1.289(9) . ?
O105 N102 1.280(9) . ?
O106 N102 1.219(9) . ?
O107 N103 1.278(8) . ?
O108 N103 1.272(8) . ?
O109 N103 1.202(8) . ?
O110 N104 1.269(8) . ?
O111 N104 1.279(8) . ?
O112 N104 1.208(8) . ?
O113 N105 1.276(8) . ?
O114 N105 1.280(9) . ?
O115 N105 1.228(9) . ?
O116 N106 1.239(9) . ?
O117 N106 1.274(9) . ?
O118 N106 1.222(8) . ?
Cl1 C4 1.735(8) . ?
Cl2 C11 1.737(8) . ?
Cl3 C34 1.734(8) . ?
Cl4 C41 1.721(8) . ?
O1 C1 1.259(8) . ?
O2 C14 1.282(8) . ?
O5 N5 1.281(7) . ?
O6 N5 1.279(7) . ?
O7 N5 1.202(8) . ?
O8 C31 1.257(8) . ?
O9 C44 1.263(8) . ?
O12 N10 1.262(9) . ?
O13 N10 1.259(8) . ?
O14 N10 1.222(8) . ?
N1 C2 1.336(9) . ?
N1 C6 1.357(9) . ?
N2 C10 1.343(9) . ?
N2 C13 1.341(9) . ?
N3 C1 1.327(9) . ?
N3 C15 1.480(9) . ?
N3 C19 1.488(10) . ?
N4 C14 1.330(9) . ?
N4 C23 1.470(9) . ?
N4 C27 1.480(9) . ?
N6 C32 1.341(9) . ?
N6 C36 1.331(9) . ?
N7 C40 1.354(8) . ?
N7 C43 1.345(9) . ?
N8 C31 1.320(10) . ?
N8 C45 1.470(9) . ?
N8 C49 1.486(10) . ?
N9 C44 1.316(9) . ?
N9 C53 1.470(9) . ?
N9 C57 1.475(9) . ?
C1 C2 1.497(11) . ?
C2 C3 1.392(10) . ?
C3 H3 0.9500 . ?
C3 C4 1.377(11) . ?
C4 C5 1.403(11) . ?
C5 C6 1.414(10) . ?
C5 C7 1.418(11) . ?
C6 C10 1.445(10) . ?
C7 H7 0.9500 . ?
C7 C8 1.329(12) . ?
C8 H8 0.9500 . ?
C8 C9 1.450(11) . ?
C9 C10 1.386(10) . ?
C9 C11 1.404(11) . ?
C11 C12 1.357(11) . ?
C12 H12 0.9500 . ?
C12 C13 1.379(10) . ?
C13 C14 1.483(10) . ?
C15 H15A 0.9900 . ?
C15 H15B 0.9900 . ?
C15 C16 1.516(10) . ?
C16 H16A 0.9900 . ?
C16 H16B 0.9900 . ?
C16 C17 1.522(11) . ?
C17 H17A 0.9900 . ?
C17 H17B 0.9900 . ?
C17 C18 1.486(12) . ?
C18 H18A 0.9800 . ?
C18 H18B 0.9800 . ?
C18 H18C 0.9800 . ?
C19 H19A 0.9900 . ?
C19 H19B 0.9900 . ?
C19 C20 1.517(12) . ?
C20 H20A 0.9900 . ?
C20 H20B 0.9900 . ?
C20 C21 1.549(14) . ?
C21 H21A 0.9900 . ?
C21 H21B 0.9900 . ?
C21 C22 1.506(9) . ?
C22 H22A 0.9800 . ?
C22 H22B 0.9800 . ?
C22 H22C 0.9800 . ?
C23 H23A 0.9900 . ?
C23 H23B 0.9900 . ?
C23 C24 1.518(11) . ?
C24 H24A 0.9900 . ?
C24 H24B 0.9900 . ?
C24 C25 1.508(13) . ?
C25 H25A 0.9900 . ?
C25 H25B 0.9900 . ?
C25 H25C 0.9900 . ?
C25 H25D 0.9900 . ?
C25 C26 1.467(14) . ?
C25 C26A 1.491(19) . ?
C26 H26A 0.9800 . ?
C26 H26B 0.9800 . ?
C26 H26C 0.9800 . ?
C26A H26D 0.9800 . ?
C26A H26E 0.9800 . ?
C26A H26F 0.9800 . ?
C27 H27A 0.9900 . ?
C27 H27B 0.9900 . ?
C27 C28 1.513(11) . ?
C28 H28A 0.9900 . ?
C28 H28B 0.9900 . ?
C28 C29 1.514(11) . ?
C29 H29A 0.9900 . ?
C29 H29B 0.9900 . ?
C29 C30 1.504(13) . ?
C30 H30A 0.9800 . ?
C30 H30B 0.9800 . ?
C30 H30C 0.9800 . ?
C31 C32 1.491(11) . ?
C32 C33 1.403(10) . ?
C33 H33 0.9500 . ?
C33 C34 1.346(12) . ?
C34 C35 1.424(11) . ?
C35 C36 1.418(10) . ?
C35 C37 1.415(11) . ?
C36 C40 1.442(10) . ?
C37 H37 0.9500 . ?
C37 C38 1.349(11) . ?
C38 H38 0.9500 . ?
C38 C39 1.419(10) . ?
C39 C40 1.406(10) . ?
C39 C41 1.405(11) . ?
C41 C42 1.375(10) . ?
C42 H42 0.9500 . ?
C42 C43 1.408(10) . ?
C43 C44 1.495(9) . ?
C45 H45A 0.9900 . ?
C45 H45B 0.9900 . ?
C45 C46 1.528(11) . ?
C46 H46A 0.9900 . ?
C46 H46B 0.9900 . ?
C46 C47 1.536(11) . ?
C47 H47A 0.9900 . ?
C47 H47B 0.9900 . ?
C47 C48 1.525(13) . ?
C48 H48A 0.9800 . ?
C48 H48B 0.9800 . ?
C48 H48C 0.9800 . ?
C49 H49A 0.9900 . ?
C49 H49B 0.9900 . ?
C49 C50 1.512(12) . ?
C50 H50C 0.9900 . ?
C50 H50D 0.9900 . ?
C50 H50A 0.9900 . ?
C50 H50B 0.9900 . ?
C50 C51 1.527(9) . ?
C50 C51A 1.550(10) . ?
C51 H51A 0.9900 . ?
C51 H51B 0.9900 . ?
C51 C52 1.495(17) . ?
C51A H51C 0.9900 . ?
C51A H51D 0.9900 . ?
C51A C52A 1.545(18) . ?
C52 H52A 0.9800 . ?
C52 H52B 0.9800 . ?
C52 H52C 0.9800 . ?
C52A H52D 0.9800 . ?
C52A H52E 0.9800 . ?
C52A H52F 0.9800 . ?
C53 H53A 0.9900 . ?
C53 H53B 0.9900 . ?
C53 C54 1.515(10) . ?
C54 H54A 0.9900 . ?
C54 H54B 0.9900 . ?
C54 C55 1.526(10) . ?
C55 H55A 0.9900 . ?
C55 H55B 0.9900 . ?
C55 C56 1.529(12) . ?
C56 H56A 0.9800 . ?
C56 H56B 0.9800 . ?
C56 H56C 0.9800 . ?
C57 H57A 0.9900 . ?
C57 H57B 0.9900 . ?
C57 H57C 0.9900 . ?
C57 H57D 0.9900 . ?
C57 C58 1.514(16) . ?
C57 C58A 1.540(17) . ?
C58 H58A 0.9900 . ?
C58 H58B 0.9900 . ?
C58 C59 1.546(16) . ?
C58A H58C 0.9900 . ?
C58A H58D 0.9900 . ?
C58A C59A 1.531(16) . ?
C59 H59A 0.9900 . ?
C59 H59B 0.9900 . ?
C59 C60 1.502(16) . ?
C59A H59C 0.9900 . ?
C59A H59D 0.9900 . ?
C59A C60A 1.512(17) . ?
C60 H60A 0.9800 . ?
C60 H60B 0.9800 . ?
C60 H60C 0.9800 . ?
C60A H60D 0.9800 . ?
C60A H60E 0.9800 . ?
C60A H60F 0.9800 . ?
C101 C102 1.3900 . ?
C101 C106 1.3900 . ?
C101 C107 1.492(13) . ?
C102 H102 0.9500 . ?
C102 C103 1.3900 . ?
C103 H103 0.9500 . ?
C103 C104 1.3900 . ?
C104 H104 0.9500 . ?
C104 C105 1.3900 . ?
C105 H105 0.9500 . ?
C105 C106 1.3900 . ?
C106 H106 0.9500 . ?
C107 H10A 0.9800 . ?
C107 H10B 0.9800 . ?
C107 H10C 0.9800 . ?
C108 C109 1.3900 . ?
C108 C113 1.3900 . ?
C108 C114 1.50(3) . ?
C109 H109 0.9500 . ?
C109 C110 1.3900 . ?
C110 H110 0.9500 . ?
C110 C111 1.3900 . ?
C111 H111 0.9500 . ?
C111 C112 1.3900 . ?
C112 H112 0.9500 . ?
C112 C113 1.3900 . ?
C113 H113 0.9500 . ?
C114 H11A 0.9800 . ?
C114 H11B 0.9800 . ?
C114 H11C 0.9800 . ?
C115 C120 1.3900 . ?
C115 C116 1.3900 . ?
C115 C121 1.519(10) . ?
C120 H120 0.9500 . ?
C120 C119 1.3900 . ?
C119 H119 0.9500 . ?
C119 C118 1.3900 . ?
C118 H118 0.9500 . ?
C118 C117 1.3900 . ?
C117 H117 0.9500 . ?
C117 C116 1.3900 . ?
C116 H116 0.9500 . ?
C121 H12A 0.9800 . ?
C121 H12B 0.9800 . ?
C121 H12C 0.9800 . ?

loop_
_geom_torsion_atom_site_label_1
_geom_torsion_atom_site_label_2
_geom_torsion_atom_site_label_3
_geom_torsion_atom_site_label_4
_geom_torsion
_geom_torsion_site_symmetry_1
_geom_torsion_site_symmetry_2
_geom_torsion_site_symmetry_3
_geom_torsion_site_symmetry_4
_geom_torsion_publ_flag
U1 O1 C1 N3 -149.9(5) . . . . ?
U1 O1 C1 C2 28.1(8) . . . . ?
U1 O2 C14 N4 155.2(5) . . . . ?
U1 O2 C14 C13 -24.5(9) . . . . ?
U1 O5 N5 O6 1.1(6) . . . . ?
U1 O5 N5 O7 -177.3(6) . . . . ?
U1 O6 N5 O5 -1.1(6) . . . . ?
U1 O6 N5 O7 177.3(7) . . . . ?
U1 N1 C2 C1 12.6(7) . . . . ?
U1 N1 C2 C3 -164.1(5) . . . . ?
U1 N1 C6 C5 167.1(5) . . . . ?
U1 N1 C6 C10 -11.2(8) . . . . ?
U1 N2 C10 C6 9.1(8) . . . . ?
U1 N2 C10 C9 -169.2(5) . . . . ?
U1 N2 C13 C12 168.5(5) . . . . ?
U1 N2 C13 C14 -8.5(8) . . . . ?
U2 O8 C31 N8 -131.8(6) . . . . ?
U2 O8 C31 C32 44.6(8) . . . . ?
U2 O9 C44 N9 -135.0(6) . . . . ?
U2 O9 C44 C43 40.0(8) . . . . ?
U2 O12 N10 O13 3.7(8) . . . . ?
U2 O12 N10 O14 -175.8(8) . . . . ?
U2 O13 N10 O12 -3.7(8) . . . . ?
U2 O13 N10 O14 175.8(8) . . . . ?
U2 N6 C32 C31 2.1(7) . . . . ?
U2 N6 C32 C33 -175.4(5) . . . . ?
U2 N6 C36 C35 178.8(5) . . . . ?
U2 N6 C36 C40 -2.1(9) . . . . ?
U2 N7 C40 C36 -1.1(8) . . . . ?
U2 N7 C40 C39 177.7(5) . . . . ?
U2 N7 C43 C42 -175.3(5) . . . . ?
U2 N7 C43 C44 3.0(7) . . . . ?
Th1 O101 N101 O102 -5.6(7) . . . . ?
Th1 O101 N101 O103 179.8(7) . . . . ?
Th1 O102 N101 O101 5.7(7) . . . . ?
Th1 O102 N101 O103 -179.7(7) . . . . ?
Th1 O104 N102 O105 4.2(7) . . . . ?
Th1 O104 N102 O106 -177.9(6) . . . . ?
Th1 O105 N102 O104 -4.2(7) . . . . ?
Th1 O105 N102 O106 177.9(7) . . . . ?
Th1 O107 N103 O108 -3.7(7) . . . . ?
Th1 O107 N103 O109 175.7(7) . . . . ?
Th1 O108 N103 O107 3.6(7) . . . . ?
Th1 O108 N103 O109 -175.8(7) . . . . ?
Th1 O110 N104 O111 -5.7(7) . . . . ?
Th1 O110 N104 O112 175.2(6) . . . . ?
Th1 O111 N104 O110 5.6(7) . . . . ?
Th1 O111 N104 O112 -175.3(6) . . . . ?
Th1 O113 N105 O114 5.4(7) . . . . ?
Th1 O113 N105 O115 -173.6(7) . . . . ?
Th1 O114 N105 O113 -5.2(7) . . . . ?
Th1 O114 N105 O115 173.8(7) . . . . ?
Th1 O116 N106 O117 -5.7(7) . . . . ?
Th1 O116 N106 O118 177.0(7) . . . . ?
Th1 O117 N106 O116 5.8(7) . . . . ?
Th1 O117 N106 O118 -176.9(7) . . . . ?
Cl1 C4 C5 C6 -176.5(6) . . . . ?
Cl1 C4 C5 C7 0.7(12) . . . . ?
Cl2 C11 C12 C13 -178.9(6) . . . . ?
Cl3 C34 C35 C36 -178.2(6) . . . . ?
Cl3 C34 C35 C37 3.1(12) . . . . ?
Cl4 C41 C42 C43 -177.7(5) . . . . ?
O1 C1 C2 N1 -24.6(9) . . . . ?
O1 C1 C2 C3 152.0(7) . . . . ?
O8 C31 C32 N6 -28.2(9) . . . . ?
O8 C31 C32 C33 149.0(7) . . . . ?
N1 C2 C3 C4 -4.4(11) . . . . ?
N1 C6 C10 N2 1.2(10) . . . . ?
N1 C6 C10 C9 179.6(6) . . . . ?
N2 C13 C14 O2 19.3(9) . . . . ?
N2 C13 C14 N4 -160.3(7) . . . . ?
N3 C1 C2 N1 153.4(7) . . . . ?
N3 C1 C2 C3 -30.0(11) . . . . ?
N3 C15 C16 C17 -170.4(7) . . . . ?
N3 C19 C20 C21 -176.7(7) . . . . ?
N4 C23 C24 C25 173.3(8) . . . . ?
N4 C27 C28 C29 -175.4(6) . . . . ?
N6 C32 C33 C34 -4.8(12) . . . . ?
N6 C36 C40 N7 2.0(9) . . . . ?
N6 C36 C40 C39 -176.8(6) . . . . ?
N7 C43 C44 O9 -25.0(8) . . . . ?
N7 C43 C44 N9 149.8(7) . . . . ?
N8 C31 C32 N6 148.1(7) . . . . ?
N8 C31 C32 C33 -34.6(11) . . . . ?
N8 C45 C46 C47 -177.2(7) . . . . ?
N8 C49 C50 C51 172.5(11) . . . . ?
N8 C49 C50 C51A -172.4(15) . . . . ?
N9 C53 C54 C55 -169.0(6) . . . . ?
N9 C57 C58 C59 179.8(12) . . . . ?
N9 C57 C58A C59A 172.9(13) . . . . ?
C1 N3 C15 C16 104.1(8) . . . . ?
C1 N3 C19 C20 86.7(8) . . . . ?
C1 C2 C3 C4 179.4(7) . . . . ?
C2 N1 C6 C5 -1.8(10) . . . . ?
C2 N1 C6 C10 179.8(6) . . . . ?
C2 C3 C4 Cl1 179.4(5) . . . . ?
C2 C3 C4 C5 0.1(11) . . . . ?
C3 C4 C5 C6 2.7(11) . . . . ?
C3 C4 C5 C7 179.9(8) . . . . ?
C4 C5 C6 N1 -1.9(11) . . . . ?
C4 C5 C6 C10 176.3(7) . . . . ?
C4 C5 C7 C8 -176.3(8) . . . . ?
C5 C6 C10 N2 -177.2(6) . . . . ?
C5 C6 C10 C9 1.2(10) . . . . ?
C5 C7 C8 C9 -0.7(13) . . . . ?
C6 N1 C2 C1 -178.1(6) . . . . ?
C6 N1 C2 C3 5.2(10) . . . . ?
C6 C5 C7 C8 0.7(13) . . . . ?
C7 C5 C6 N1 -179.2(7) . . . . ?
C7 C5 C6 C10 -1.0(11) . . . . ?
C7 C8 C9 C10 0.9(13) . . . . ?
C7 C8 C9 C11 178.3(8) . . . . ?
C8 C9 C10 N2 177.1(7) . . . . ?
C8 C9 C10 C6 -1.2(11) . . . . ?
C8 C9 C11 Cl2 0.5(11) . . . . ?
C8 C9 C11 C12 -176.5(8) . . . . ?
C9 C11 C12 C13 -1.9(12) . . . . ?
C10 N2 C13 C12 -1.9(10) . . . . ?
C10 N2 C13 C14 -178.9(6) . . . . ?
C10 C9 C11 Cl2 177.9(6) . . . . ?
C10 C9 C11 C12 0.9(11) . . . . ?
C11 C9 C10 N2 -0.5(11) . . . . ?
C11 C9 C10 C6 -178.8(7) . . . . ?
C11 C12 C13 N2 2.4(12) . . . . ?
C11 C12 C13 C14 178.9(7) . . . . ?
C12 C13 C14 O2 -157.5(7) . . . . ?
C12 C13 C14 N4 22.9(12) . . . . ?
C13 N2 C10 C6 179.3(6) . . . . ?
C13 N2 C10 C9 1.0(11) . . . . ?
C14 N4 C23 C24 -100.4(9) . . . . ?
C14 N4 C27 C28 -81.2(8) . . . . ?
C15 N3 C1 O1 170.2(6) . . . . ?
C15 N3 C1 C2 -7.7(11) . . . . ?
C15 N3 C19 C20 -84.9(8) . . . . ?
C15 C16 C17 C18 172.5(8) . . . . ?
C19 N3 C1 O1 -0.5(10) . . . . ?
C19 N3 C1 C2 -178.4(6) . . . . ?
C19 N3 C15 C16 -85.1(8) . . . . ?
C19 C20 C21 C22 -174.7(10) . . . . ?
C23 N4 C14 O2 -174.4(7) . . . . ?
C23 N4 C14 C13 5.2(12) . . . . ?
C23 N4 C27 C28 89.4(8) . . . . ?
C23 C24 C25 C26 62.8(15) . . . . ?
C23 C24 C25 C26A -74(3) . . . . ?
C27 N4 C14 O2 -5.0(10) . . . . ?
C27 N4 C14 C13 174.6(7) . . . . ?
C27 N4 C23 C24 89.9(8) . . . . ?
C27 C28 C29 C30 -62.2(10) . . . . ?
C31 N8 C45 C46 108.2(9) . . . . ?
C31 N8 C49 C50 88.5(9) . . . . ?
C31 C32 C33 C34 178.2(7) . . . . ?
C32 N6 C36 C35 -3.0(11) . . . . ?
C32 N6 C36 C40 176.1(6) . . . . ?
C32 C33 C34 Cl3 -178.7(6) . . . . ?
C32 C33 C34 C35 -0.3(13) . . . . ?
C33 C34 C35 C36 3.4(12) . . . . ?
C33 C34 C35 C37 -175.3(8) . . . . ?
C34 C35 C36 N6 -1.8(11) . . . . ?
C34 C35 C36 C40 179.2(7) . . . . ?
C34 C35 C37 C38 178.9(8) . . . . ?
C35 C36 C40 N7 -178.9(6) . . . . ?
C35 C36 C40 C39 2.3(10) . . . . ?
C35 C37 C38 C39 1.4(12) . . . . ?
C36 N6 C32 C31 -176.2(6) . . . . ?
C36 N6 C32 C33 6.3(10) . . . . ?
C36 C35 C37 C38 0.3(12) . . . . ?
C37 C35 C36 N6 177.0(7) . . . . ?
C37 C35 C36 C40 -2.1(11) . . . . ?
C37 C38 C39 C40 -1.1(12) . . . . ?
C37 C38 C39 C41 -179.1(8) . . . . ?
C38 C39 C40 N7 -179.4(7) . . . . ?
C38 C39 C40 C36 -0.7(10) . . . . ?
C38 C39 C41 Cl4 -2.0(11) . . . . ?
C38 C39 C41 C42 179.7(7) . . . . ?
C39 C41 C42 C43 0.6(10) . . . . ?
C40 N7 C43 C42 3.8(9) . . . . ?
C40 N7 C43 C44 -177.9(6) . . . . ?
C40 C39 C41 Cl4 180.0(5) . . . . ?
C40 C39 C41 C42 1.6(10) . . . . ?
C41 C39 C40 N7 -1.3(10) . . . . ?
C41 C39 C40 C36 177.4(6) . . . . ?
C41 C42 C43 N7 -3.5(10) . . . . ?
C41 C42 C43 C44 178.5(6) . . . . ?
C42 C43 C44 O9 153.2(7) . . . . ?
C42 C43 C44 N9 -32.0(11) . . . . ?
C43 N7 C40 C36 179.9(6) . . . . ?
C43 N7 C40 C39 -1.4(10) . . . . ?
C44 N9 C53 C54 95.3(8) . . . . ?
C44 N9 C57 C58 73.9(12) . . . . ?
C44 N9 C57 C58A 92.3(12) . . . . ?
C45 N8 C31 O8 168.0(7) . . . . ?
C45 N8 C31 C32 -8.1(11) . . . . ?
C45 N8 C49 C50 -83.7(8) . . . . ?
C45 C46 C47 C48 71.9(10) . . . . ?
C49 N8 C31 O8 -3.4(11) . . . . ?
C49 N8 C31 C32 -179.5(7) . . . . ?
C49 N8 C45 C46 -80.3(9) . . . . ?
C49 C50 C51 C52 65.7(19) . . . . ?
C49 C50 C51A C52A -154(2) . . . . ?
C53 N9 C44 O9 177.9(6) . . . . ?
C53 N9 C44 C43 3.3(11) . . . . ?
C53 N9 C57 C58 -102.7(12) . . . . ?
C53 N9 C57 C58A -84.2(12) . . . . ?
C53 C54 C55 C56 -178.5(7) . . . . ?
C57 N9 C44 O9 1.7(10) . . . . ?
C57 N9 C44 C43 -172.9(6) . . . . ?
C57 N9 C53 C54 -88.5(7) . . . . ?
C57 C58 C59 C60 170.4(18) . . . . ?
C57 C58A C59A C60A 70(3) . . . . ?
C101 C102 C103 C104 0.0 . . . . ?
C102 C101 C106 C105 0.0 . . . . ?
C102 C103 C104 C105 0.0 . . . . ?
C103 C104 C105 C106 0.0 . . . . ?
C104 C105 C106 C101 0.0 . . . . ?
C106 C101 C102 C103 0.0 . . . . ?
C107 C101 C102 C103 -178.5(8) . . . . ?
C107 C101 C106 C105 178.6(8) . . . . ?
C108 C109 C110 C111 0.0 . . . . ?
C109 C108 C113 C112 0.0 . . . . ?
C109 C110 C111 C112 0.0 . . . . ?
C110 C111 C112 C113 0.0 . . . . ?
C111 C112 C113 C108 0.0 . . . . ?
C113 C108 C109 C110 0.0 . . . . ?
C114 C108 C109 C110 175.1(19) . . . . ?
C114 C108 C113 C112 -175.7(17) . . . . ?
C115 C120 C119 C118 0.0 . . . . ?
C120 C115 C116 C117 0.0 . . . . ?
C120 C119 C118 C117 0.0 . . . . ?
C119 C118 C117 C116 0.0 . . . . ?
C118 C117 C116 C115 0.0 . . . . ?
C116 C115 C120 C119 0.0 . . . . ?
C121 C115 C120 C119 178(2) . . . . ?
C121 C115 C116 C117 -178(2) . . . . ?
